data_8000421
loop_
_publ_author_name
'Margarit, Charles G.'
'Asimow, Naomi G.'
'Gonzalez, Miguel I.'
'Nocera, Daniel G.'

_publ_section_title
;
 Double Hangman Iron Porphyrin and the Effect of Electrostatic Nonbonding
 Interactions on Carbon Dioxide Reduction.
;
_journal_name_full 'The journal of physical chemistry letters'
_journal_page_first 1890
_journal_page_last 1895
_journal_paper_doi 10.1021/acs.jpclett.9b03897
_journal_year 2020
_chemical_absolute_configuration unk
_chemical_formula_moiety '0.5(C66.76 H51.03 N4 O12.76 Zn), 0.5(C66.59 H49.86 N4 O12.59 Zn), 0.6(C H2 Cl2)'
_chemical_formula_sum 'C67.28 H51.67 Cl1.19 N4 O12.68 Zn'
_chemical_formula_weight 1226.60
_space_group_crystal_system monoclinic
_space_group_IT_number 4
_space_group_name_Hall 'P 2yb'
_space_group_name_H-M_alt 'P 1 21 1'
_atom_sites_solution_hydrogens mixed
_atom_sites_solution_primary direct
_atom_sites_solution_secondary difmap
_audit_creation_date 2019-06-18
_audit_creation_method
;
Olex2 1.2
(compiled 2018.05.29 svn.r3510 for OlexSys, GUI svn.r5506)
;
_cell_angle_alpha 90
_cell_angle_beta 97.376(2)
_cell_angle_gamma 90
_cell_formula_units_Z 4
_cell_length_a 13.6905(9)
_cell_length_b 19.3639(13)
_cell_length_c 28.2678(19)
_cell_measurement_reflns_used 9690
_cell_measurement_temperature 100(2)
_cell_measurement_theta_max 25.02
_cell_measurement_theta_min 2.46
_cell_volume 7431.8(9)
_computing_cell_refinement 'SAINT V8.38A (?, 2016)'
_computing_data_collection 'Bruker APEX3'
_computing_data_reduction 'SAINT V8.38A (?, 2016)'
_computing_molecular_graphics 'Olex2 (Dolomanov et al., 2009)'
_computing_publication_material 'Olex2 (Dolomanov et al., 2009)'
_computing_structure_refinement 'ShelXL (Sheldrick, 2015)'
_computing_structure_solution 'ShelXT (Sheldrick, 2018)'
_diffrn_ambient_temperature 100(2)
_diffrn_measured_fraction_theta_full 0.996
_diffrn_measured_fraction_theta_max 0.996
_diffrn_measurement_device_type 'Bruker D8 Venture equipped with a Bruker Photon-100 CMOS Detector'
_diffrn_measurement_method '\f and \w scans'
_diffrn_radiation_type MoK\a
_diffrn_radiation_wavelength 0.71073
_diffrn_reflns_av_R_equivalents 0.0645
_diffrn_reflns_av_unetI/netI 0.0453
_diffrn_reflns_Laue_measured_fraction_full 0.996
_diffrn_reflns_Laue_measured_fraction_max 0.996
_diffrn_reflns_limit_h_max 15
_diffrn_reflns_limit_h_min -15
_diffrn_reflns_limit_k_max 21
_diffrn_reflns_limit_k_min -20
_diffrn_reflns_limit_l_max 31
_diffrn_reflns_limit_l_min -31
_diffrn_reflns_number 96059
_diffrn_reflns_point_group_measured_fraction_full 0.977
_diffrn_reflns_point_group_measured_fraction_max 0.977
_diffrn_reflns_theta_full 23.290
_diffrn_reflns_theta_max 23.290
_diffrn_reflns_theta_min 2.179
_diffrn_source 'High Brilliance I\mS Microfocus X-ray Source'
_diffrn_standards_number 0
_exptl_absorpt_coefficient_mu 0.429
_exptl_absorpt_correction_T_max 0.938
_exptl_absorpt_correction_T_min 0.783
_exptl_absorpt_correction_type multi-scan
_exptl_absorpt_process_details
;
SADABS-2016/2 (Bruker,2016) was used for absorption correction.
wR2(int) was 0.1372 before and 0.0751 after correction.
The Ratio of minimum to maximum transmission is 0.8348.
The \l/2 correction factor is Not present.
;
_exptl_crystal_colour 'dark red'
_exptl_crystal_colour_modifier dark
_exptl_crystal_colour_primary red
_exptl_crystal_density_diffrn 1.096
_exptl_crystal_density_method 'not measured'
_exptl_crystal_description prism
_exptl_crystal_F_000 2540
_exptl_crystal_size_max 0.589
_exptl_crystal_size_mid 0.227
_exptl_crystal_size_min 0.152
_refine_diff_density_max 0.756
_refine_diff_density_min -0.577
_refine_diff_density_rms 0.076
_refine_ls_abs_structure_details
;
 Refined as an inversion twin.
;
_refine_ls_abs_structure_Flack 0.422(19)
_refine_ls_extinction_method none
_refine_ls_goodness_of_fit_ref 1.052
_refine_ls_hydrogen_treatment mixed
_refine_ls_matrix_type full
_refine_ls_number_parameters 1709
_refine_ls_number_reflns 20995
_refine_ls_number_restraints 2177
_refine_ls_restrained_S_all 1.025
_refine_ls_R_factor_all 0.0905
_refine_ls_R_factor_gt 0.0755
_refine_ls_shift/su_max 0.003
_refine_ls_shift/su_mean 0.000
_refine_ls_structure_factor_coef Fsqd
_refine_ls_weighting_details 'w=1/[\s^2^(Fo^2^)+(0.1515P)^2^+3.9808P] where P=(Fo^2^+2Fc^2^)/3'
_refine_ls_weighting_scheme calc
_refine_ls_wR_factor_gt 0.2128
_refine_ls_wR_factor_ref 0.2286
_reflns_Friedel_coverage 0.896
_reflns_Friedel_fraction_full 0.957
_reflns_Friedel_fraction_max 0.957
_reflns_number_gt 17096
_reflns_number_total 20995
_reflns_threshold_expression 'I > 2\s(I)'
_cod_data_source_file jz9b03897_si_002.cif
_cod_data_source_block cm005_sq
_cod_depositor_comments 'Adding full bibliography for 8000421.cif.'
_cod_database_code 8000421
_shelx_shelxl_version_number 2018/3
_shelx_space_group_comment
;
The symmetry employed for this shelxl refinement is uniquely defined
by the following loop, which should always be used as a source of
symmetry information in preference to the above space-group names.
They are only intended as comments.
;
_shelx_estimated_absorpt_t_max 0.938
_shelx_estimated_absorpt_t_min 0.786
_olex2_refinement_description
;
1. Twinned data refinement
 Scales: 0.578(19)
 0.422(19)
2. Fixed Uiso
 At 1.2 times of:
  All C(H) groups, All C(H,H) groups, All C(H,H,H,H,H,H) groups
 At 1.5 times of:
  All C(H,H,H) groups, All O(H) groups
3. Restrained distances
 O13-H13
 0.87 with sigma of 0.01
 C111-C82 = C1H-C82 = C88-C72
 1.49 with sigma of 0.02
 O26-H26
 0.87 with sigma of 0.01
 O26-C134
 1.43 with sigma of 0.02
 C115-C117 = C1L-C1A = C92-C94
 1.46 with sigma of 0.02
 O20B-C122 = O20A-C1F = O20B-C116 = O20A-C1G = O14-C93 = O14-C99
 1.38 with sigma of 0.02
 C100-C98 = C123-C121 = C1N-C1E
 1.46 with sigma of 0.02
 O21B-C124 = O21A-C1M = C101-O15
 1.45 with sigma of 0.02
 O21B-C123 = O21A-C1N = O15-C100
 1.32 with sigma of 0.02
 O22B-C123 = O22A-C1N = O16-C100
 1.21 with sigma of 0.02
 C101-C100
 2.36 with sigma of 0.03
 C98-O16
 2.38 with sigma of 0.02
 O15-C98
 2.34 with sigma of 0.02
 C100-C98
 1.49 with sigma of 0.02
 C67-H13
 1.937898 with sigma of 0.02
 Zn1A-H13
 2.721619 with sigma of 0.02
 C134-H26
 2.012032 with sigma of 0.02
 Zn2A-H26
 2.75682 with sigma of 0.02
 O20B-C116 \\sim O20B-C122
 with sigma of 0.02
 O21A-O22A \\sim O21B-O22B
 with sigma of 0.02
4. Restrained planarity
 O15, C100, O16, C98, C97, C96, C95, C94, C99
 with sigma of 0.1
 O16, O15, C100, C99, C94, C95, C96, C97, C98, O14, C89, C90, C91, C92, C93,
 C88, C101
 with sigma of 0.1
5. Uiso/Uaniso restraints and constraints
Cl1 \\sim C135 \\sim Cl2: within 2A with sigma of 0.04 and sigma for terminal
atoms of 0.08
Cl4 \\sim C136 \\sim Cl3: within 2A with sigma of 0.04 and sigma for terminal
atoms of 0.08
O13 \\sim C67: within 2A with sigma of 0.04 and sigma for terminal atoms of 0.08
Zn1A \\sim Zn1B: within 2A with sigma of 0.02 and sigma for terminal atoms of
0.04
C134 \\sim O26: within 2A with sigma of 0.04 and sigma for terminal atoms of
0.08
C97 \\sim H70 \\sim C98 \\sim C96 \\sim C95 \\sim C94 \\sim C99 \\sim C93 \\sim
C92 \\sim C91 \\sim C90 \\sim C89 \\sim C88 \\sim O16 \\sim O15 \\sim C100
\\sim O14 \\sim O20B \\sim C117 \\sim C118 \\sim C119 \\sim C120 \\sim C121
\\sim C122 \\sim C114 \\sim C115 \\sim C116 \\sim O22B \\sim C124 \\sim O21B
\\sim C123 \\sim O20A \\sim C1A \\sim C1B \\sim C1C \\sim C1D \\sim C1E \\sim
C1F \\sim C1K \\sim C1L \\sim C1G \\sim O21A \\sim C1M \\sim C1N \\sim O22A
\\sim C112 \\sim C113 \\sim C111 \\sim C1J \\sim C1H \\sim C1I: within 2A with
sigma of 0.04 and sigma for terminal atoms of 0.08
O16 \\sim O15 \\sim C100 \\sim C99 \\sim C97 \\sim C98 \\sim O14 \\sim C101
\\sim C94 \\sim C89 \\sim C90 \\sim C91 \\sim C92 \\sim C93 \\sim C88 \\sim C95
\\sim C96: within 2A with sigma of 0.02 and sigma for terminal atoms of 0.04
C80 \\sim C79 \\sim C78 \\sim N7 \\sim C81 \\sim C82 \\sim C83 \\sim N8 \\sim
C84 \\sim C85 \\sim C86 \\sim C87 \\sim C68 \\sim N5 \\sim Zn2A \\sim Zn2B
\\sim C71 \\sim C70 \\sim C69 \\sim C72 \\sim C73 \\sim N6 \\sim C76 \\sim C75
\\sim C74 \\sim C77: within 2A with sigma of 0.04 and sigma for terminal atoms
of 0.08
6. Rigid body (RIGU) restrains
 C57, O8, C56, O9, C54, C53, C52, C51, C50, C55, O7, C44, C49, C48, C47, C46,
 C45
 with sigma for 1-2 distances of 0.004 and sigma for 1-3 distances of 0.004
 C34, O2, C33, O3, C31, C30, C29, C28, O1, C26, C25, C32, C27, C24, C23, C22,
 C21
 with sigma for 1-2 distances of 0.004 and sigma for 1-3 distances of 0.004
 C67, O13
 with sigma for 1-2 distances of 0.004 and sigma for 1-3 distances of 0.004
 C109, Zn2A, N8, N5, N6, N7, O26, C86, C83, Zn2B, C71, C68, C76, C73, C78, C81,
  C134, C87, C85, C84, C82, C72, C70, C69, C77, C75, C74, C79, C80, C125, C111,
 C1H, C88, C102, C130, C126, C116, C112, C1G, C1I, C89, C93, C107, C103, C129,
 C127, O20B, C115, C113, O20A, C1L, C1J, C90, O14, C92, C106, C104, O25, C128,
 O23, C122, C117, C114, C1F, C1A, C1K, C91, C99, C94, C105, O19, O17, C133, O24,
  C131, C121, C118, C1E, C1B, C98, C95, O18, C110, C108, C132, C120, C123, C119,
  C1D, C1N, C1C, C100, C97, C96, O22B, O21B, O21A, O22A, O16, O15, C124, C1M,
 C101
 with sigma for 1-2 distances of 0.004 and sigma for 1-3 distances of 0.004
7. Others
 Sof(Zn1B)=1-FVAR(1)
 Sof(H67A)=Sof(H67B)=Sof(H67C)=Sof(H67D)=Sof(H67E)=Sof(H67F)=0.5*FVAR(2)
 Sof(Zn1A)=Sof(O13)=Sof(H13)=Sof(C67)=FVAR(1)
 Sof(Zn2B)=1-FVAR(2)
 Sof(H13J)=Sof(H13K)=Sof(H13L)=Sof(H13M)=Sof(H13N)=Sof(H13O)=0.5*FVAR(3)
 Sof(Zn2A)=Sof(O26)=Sof(H26)=Sof(C134)=FVAR(2)
 Sof(Cl2)=Sof(Cl1)=Sof(C135)=Sof(H13Q)=Sof(H13R)=FVAR(3)
 Sof(Cl4)=Sof(Cl3)=Sof(C136)=Sof(H13S)=Sof(H13T)=FVAR(4)
 Sof(O20B)=Sof(C118)=Sof(H118)=Sof(C119)=Sof(H119)=Sof(C120)=Sof(H120)=
 Sof(C121)=Sof(C122)=Sof(C117)=Sof(C115)=Sof(C116)=Sof(C111)=Sof(C112)=
 Sof(H112)=Sof(C113)=Sof(H113)=Sof(C114)=Sof(H114)=Sof(O22B)=Sof(C124)=
 Sof(O21B)=Sof(C123)=1-FVAR(5)
 Sof(H12A)=Sof(H12B)=Sof(H12C)=Sof(H12D)=Sof(H12E)=Sof(H12F)=0.5*(1-FVAR(6))
 Sof(O20A)=Sof(C1A)=Sof(C1B)=Sof(H1B)=Sof(C1C)=Sof(H1C)=Sof(C1D)=Sof(H1D)=
 Sof(C1E)=Sof(C1F)=Sof(C1G)=Sof(C1H)=Sof(C1I)=Sof(H1I)=Sof(C1J)=Sof(H1J)=
 Sof(C1K)=Sof(H1K)=Sof(C1L)=Sof(O21A)=Sof(C1M)=Sof(H1MA)=Sof(H1MB)=Sof(H1MC)=
 Sof(C1N)=Sof(O22A)=FVAR(5)
 Fixed Sof: H70(0.5) H57A(0.5) H57B(0.5) H57C(0.5) H57D(0.5) H57E(0.5)
 H57F(0.5) H34A(0.5) H34B(0.5) H34C(0.5) H34D(0.5) H34E(0.5) H34F(0.5)
 H10G(0.5) H10H(0.5) H10I(0.5) H10J(0.5) H10K(0.5) H10L(0.5)
8.a Secondary CH2 refined with riding coordinates:
 C135(H13Q,H13R), C136(H13S,H13T)
8.b Aromatic/amide H refined with riding coordinates:
 C8(H8), C130(H130), C59(H59), C36(H36), C12(H12), C7(H7), C52(H52), C3(H3),
 C47(H47), C63(H63), C46(H46), C79(H79), C118(H118), C119(H119), C120(H120),
 C107(H107), C2(H2), C84(H84), C17(H17), C103(H103), C24(H24), C18(H18),
 C112(H112), C113(H113), C114(H114), C13(H13P), C53(H53), C22(H22), C51(H51),
 C23(H23), C75(H75), C74(H74), C45(H45), C80(H80), C126(H126), C70(H70),
 C40(H40), C69(H69), C85(H85), C29(H29), C28(H28), C30(H30), C95(H95), C96(H96),
  C97(H97), C89(H89), C90(H90), C91(H91), C1B(H1B), C1C(H1C), C1D(H1D),
 C1I(H1I), C1J(H1J), C1K(H1K)
8.c Fitted hexagon refined as free rotating group:
 C118(C119,C120,C121,C122,C117), C115(C116,C111,C112,C113,C114), C99(C94,C95,
 C96,C97,C98), C89(C90,C91,C92,C93,C88), C1A(C1B,C1C,C1D,C1E,C1F), C1G(C1H,C1I,
 C1J,C1K,C1L)
8.d Disordered Me refined with riding coordinates:
 C57(H57A,H57B,H57C,H57D,H57E,H57F), C124(H12A,H12B,H12C,H12D,H12E,H12F),
 C67(H67A,H67B,H67C,H67D,H67E,H67F), C34(H34A,H34B,H34C,H34D,H34E,H34F),
 C134(H13J,H13K,H13L,H13M,H13N,H13O), C101(H10G,H10H,H10I,H10J,H10K,H10L)
8.e Idealised Me refined as rotating group:
 C132(H13A,H13B,H13C), C64(H64A,H64B,H64C), C65(H65A,H65B,H65C), C133(H13D,
 H13E,H13F), C43(H43A,H43B,H43C), C109(H10A,H10B,H10C), C110(H11A,H11B,H11C),
 C108(H10D,H10E,H10F), C42(H42A,H42B,H42C), C131(H13G,H13H,H13I), C41(H41A,H41B,
 H41C), C66(H66A,H66B,H66C), C1M(H1MA,H1MB,H1MC)
;
_platon_squeeze_void_probe_radius 1.20
_olex2_submission_special_instructions 'No special instructions were received'

loop_
_space_group_symop_operation_xyz
'x, y, z'
'-x, y+1/2, -z'

loop_
_atom_site_label
_atom_site_type_symbol
_atom_site_fract_x
_atom_site_fract_y
_atom_site_fract_z
_atom_site_U_iso_or_equiv
_atom_site_adp_type
_atom_site_occupancy
_atom_site_site_symmetry_order
_atom_site_calc_flag
_atom_site_refinement_flags_posn
_atom_site_refinement_flags_adp
_atom_site_refinement_flags_occupancy
_atom_site_disorder_assembly
_atom_site_disorder_group
Zn1A Zn 0.26382(19) 0.21035(15) -0.48715(11) 0.0361(7) Uani 0.757(12) 1 d D U P A 1
Zn2A Zn 0.7614(2) 0.2841(4) 0.01381(15) 0.0616(17) Uani 0.590(13) 1 d D U P B 1
O10 O 0.5493(4) 0.4869(4) -0.2969(2) 0.0626(17) Uani 1 1 d . . . . .
N4 N 0.2424(4) 0.2598(4) -0.4234(3) 0.0518(18) Uani 1 1 d . . . . .
N1 N 0.4093(4) 0.2403(4) -0.4755(2) 0.0468(17) Uani 1 1 d . . . . .
O18 O 1.1682(5) 0.0955(5) 0.2597(2) 0.079(2) Uani 1 1 d . U . . .
C35 C 0.0381(5) 0.1510(5) -0.6327(3) 0.045(2) Uani 1 1 d . . . . .
O25 O 0.4489(4) 0.5031(5) -0.2006(2) 0.0744(19) Uani 1 1 d . U . . .
O5 O -0.1556(4) 0.0934(4) -0.75231(19) 0.0582(16) Uani 1 1 d . . . . .
N8 N 0.6081(5) 0.2825(8) -0.0067(3) 0.117(5) Uani 1 1 d . U . . .
O24 O 0.3458(4) 0.4057(4) -0.25332(18) 0.0626(18) Uani 1 1 d . U . . .
C4 C 0.4772(5) 0.2304(4) -0.5045(3) 0.047(2) Uani 1 1 d . . . . .
O12 O 0.6669(5) 0.2651(5) -0.2542(3) 0.084(2) Uani 1 1 d . . . . .
N5 N 0.7743(6) 0.2989(7) -0.0591(3) 0.109(4) Uani 1 1 d . U . . .
C8 C 0.2512(5) 0.1611(5) -0.6355(3) 0.055(2) Uani 1 1 d . . . . .
H8 H 0.216919 0.149271 -0.665799 0.066 Uiso 1 1 calc R . . . .
O4 O -0.1404(5) 0.2260(4) -0.7289(2) 0.076(2) Uani 1 1 d . . . . .
C130 C 0.5276(6) 0.4123(7) -0.1471(3) 0.075(3) Uani 1 1 d . U . . .
H130 H 0.568264 0.444845 -0.128702 0.090 Uiso 1 1 calc R . . . .
O6 O -0.0524(4) -0.0011(4) -0.7016(2) 0.0574(16) Uani 1 1 d . . . . .
C59 C 0.4797(5) 0.3876(5) -0.3438(3) 0.045(2) Uani 1 1 d . . . . .
H59 H 0.436343 0.416389 -0.363976 0.054 Uiso 1 1 calc R . . . .
O1 O 0.5836(4) 0.0781(4) -0.5479(2) 0.0596(15) Uani 1 1 d . U . . .
O7 O -0.0695(5) 0.3631(4) -0.4390(3) 0.0673(17) Uani 1 1 d . U . . .
O11 O 0.6665(4) 0.4028(4) -0.24100(18) 0.0615(17) Uani 1 1 d . . . . .
C102 C 0.9760(6) 0.1790(7) 0.1465(3) 0.078(3) Uani 1 1 d . U . . .
C38 C -0.0898(6) 0.1119(5) -0.7127(3) 0.047(2) Uani 1 1 d . . . . .
C36 C -0.0188(6) 0.2028(6) -0.6616(3) 0.057(2) Uani 1 1 d . . . . .
H36 H -0.010725 0.250474 -0.654273 0.069 Uiso 1 1 calc R . . . .
C26 C 0.6033(5) 0.1369(5) -0.5738(3) 0.0517(19) Uani 1 1 d . U . . .
C10 C 0.1055(6) 0.1717(5) -0.5896(3) 0.052(2) Uani 1 1 d . . . . .
C37 C -0.0835(6) 0.1816(6) -0.6992(3) 0.058(2) Uani 1 1 d . . . . .
C1 C 0.4565(5) 0.2697(5) -0.4336(3) 0.050(2) Uani 1 1 d . . . . .
C16 C 0.1522(5) 0.2626(5) -0.4041(3) 0.047(2) Uani 1 1 d . . . . .
C132 C 0.2433(6) 0.4083(7) -0.2456(3) 0.074(3) Uani 1 1 d . U . . .
H13A H 0.203792 0.427375 -0.273933 0.111 Uiso 1 1 calc GR . . . .
H13B H 0.236532 0.437754 -0.217978 0.111 Uiso 1 1 calc GR . . . .
H13C H 0.220333 0.361601 -0.239559 0.111 Uiso 1 1 calc GR . . . .
C21 C 0.5467(6) 0.1929(5) -0.5775(3) 0.054(2) Uani 1 1 d . U . . .
O20B O 0.413(2) 0.0953(15) 0.0477(10) 0.103(7) Uani 0.338(13) 1 d D U P C 2
C12 C -0.0410(6) 0.1830(5) -0.5450(3) 0.059(2) Uani 1 1 d . . . . .
H12 H -0.091726 0.168614 -0.569169 0.071 Uiso 1 1 calc R . . . .
C9 C 0.2083(6) 0.1761(5) -0.5937(3) 0.049(2) Uani 1 1 d . . . . .
C105 C 1.1030(6) 0.1214(7) 0.2221(3) 0.067(2) Uani 1 1 d . U . . .
C104 C 1.0392(6) 0.0813(7) 0.1957(3) 0.073(3) Uani 1 1 d . U . . .
C77 C 0.9073(6) 0.2088(8) 0.1061(3) 0.092(4) Uani 1 1 d . U . . .
C7 C 0.3502(6) 0.1666(5) -0.6244(3) 0.056(2) Uani 1 1 d . . . . .
H7 H 0.398926 0.158227 -0.644804 0.067 Uiso 1 1 calc R . . . .
C52 C -0.3078(10) 0.4873(7) -0.4174(5) 0.099(4) Uani 1 1 d . U . . .
H52 H -0.363547 0.514774 -0.413234 0.119 Uiso 1 1 calc R . . . .
C48 C -0.1674(5) 0.3202(5) -0.3857(3) 0.0516(19) Uani 1 1 d . U . . .
C44 C -0.0253(5) 0.2516(5) -0.4033(3) 0.0456(18) Uani 1 1 d . U . . .
O23 O 0.3595(7) 0.2713(5) -0.2297(3) 0.091(2) Uani 1 1 d . U . . .
O19 O 1.1618(6) 0.2318(5) 0.2457(2) 0.087(2) Uani 1 1 d . U . . .
O8 O -0.0116(6) 0.4745(4) -0.4901(3) 0.089(2) Uani 1 1 d . U . . .
C64 C 0.4763(6) 0.5312(5) -0.3196(3) 0.060(2) Uani 1 1 d . . . . .
H64A H 0.481054 0.576306 -0.303822 0.090 Uiso 1 1 calc GR . . . .
H64B H 0.411105 0.511247 -0.317665 0.090 Uiso 1 1 calc GR . . . .
H64C H 0.485855 0.536714 -0.353164 0.090 Uiso 1 1 calc GR . . . .
C129 C 0.4637(6) 0.4341(7) -0.1847(3) 0.068(2) Uani 1 1 d . U . . .
C71 C 0.8643(8) 0.3027(9) -0.0766(4) 0.112(5) Uani 1 1 d . U . . .
Cl2 Cl 0.7505(6) 0.1008(6) -0.4441(3) 0.156(5) Uani 0.549(10) 1 d . U P . .
C106 C 1.1019(6) 0.1941(6) 0.2147(3) 0.071(3) Uani 1 1 d . U . . .
C3 C 0.5738(6) 0.2532(5) -0.4831(3) 0.058(2) Uani 1 1 d . . . . .
H3 H 0.633681 0.252967 -0.496753 0.069 Uiso 1 1 calc R . . . .
C15 C 0.0658(5) 0.2435(5) -0.4295(3) 0.048(2) Uani 1 1 d . . . . .
C65 C 0.7674(6) 0.4098(7) -0.2504(3) 0.077(3) Uani 1 1 d . . . . .
H65A H 0.802999 0.440439 -0.226462 0.115 Uiso 1 1 calc GR . . . .
H65B H 0.768556 0.429485 -0.282223 0.115 Uiso 1 1 calc GR . . . .
H65C H 0.799021 0.364342 -0.248712 0.115 Uiso 1 1 calc GR . . . .
C14 C 0.0417(5) 0.2223(5) -0.4780(3) 0.049(2) Uani 1 1 d . . . . .
C86 C 0.5588(7) 0.3045(9) -0.0494(4) 0.115(5) Uani 1 1 d . U . . .
C47 C -0.1905(6) 0.2730(6) -0.3537(3) 0.070(3) Uani 1 1 d . U . . .
H47 H -0.243367 0.280509 -0.335561 0.084 Uiso 1 1 calc R . . . .
O17 O 1.0487(4) 0.0141(5) 0.2040(2) 0.078(2) Uani 1 1 d . U . . .
C49 C -0.0863(5) 0.3089(5) -0.4089(3) 0.0492(19) Uani 1 1 d . U . . .
O13 O 0.2855(5) 0.1135(4) -0.4560(3) 0.050(2) Uani 0.757(12) 1 d D U P A 1
H13 H 0.242(4) 0.079(2) -0.4601(16) 0.074 Uiso 0.757(12) 1 d DR . P A 1
C60 C 0.5434(5) 0.4158(5) -0.3077(3) 0.047(2) Uani 1 1 d . . . . .
C39 C -0.0383(5) 0.0633(5) -0.6881(3) 0.045(2) Uani 1 1 d . . . . .
C63 C 0.5413(6) 0.2742(6) -0.3216(3) 0.059(2) Uani 1 1 d . . . . .
H63 H 0.541474 0.226012 -0.327809 0.071 Uiso 1 1 calc R . . . .
C46 C -0.1351(8) 0.2138(8) -0.3482(4) 0.085(3) Uani 1 1 d . U . . .
H46 H -0.154590 0.178198 -0.328240 0.102 Uiso 1 1 calc R . . . .
C79 C 0.7665(7) 0.1978(9) 0.1524(4) 0.111(6) Uani 1 1 d . U . . .
H79 H 0.802449 0.189090 0.182848 0.134 Uiso 1 1 calc R . . . .
C78 C 0.8068(7) 0.2089(9) 0.1079(3) 0.103(4) Uani 1 1 d . U . . .
C118 C 0.1917(18) 0.0317(17) 0.0909(11) 0.103(10) Uani 0.338(13) 1 d . U P C 2
H118 H 0.147071 0.046781 0.111874 0.123 Uiso 0.338(13) 1 calc R . P C 2
C119 C 0.175(2) -0.0300(17) 0.0660(12) 0.131(11) Uani 0.338(13) 1 d G U P C 2
H119 H 0.118505 -0.057041 0.070021 0.157 Uiso 0.338(13) 1 calc R . P C 2
C120 C 0.240(2) -0.0520(16) 0.0354(12) 0.141(11) Uani 0.338(13) 1 d G U P C 2
H120 H 0.228435 -0.094140 0.018386 0.170 Uiso 0.338(13) 1 calc R . P C 2
C121 C 0.322(2) -0.0124(19) 0.0296(11) 0.123(9) Uani 0.338(13) 1 d DG U P C 2
C122 C 0.3393(18) 0.0493(18) 0.0544(11) 0.102(8) Uani 0.338(13) 1 d DG U P C 2
C117 C 0.274(2) 0.0714(14) 0.0851(11) 0.090(7) Uani 0.338(13) 1 d DG U P C 2
C25 C 0.6861(6) 0.1237(6) -0.5976(3) 0.069(2) Uani 1 1 d . U . . .
N3 N 0.1124(4) 0.2121(4) -0.5067(2) 0.0487(15) Uani 1 1 d . . . . .
Cl1 Cl 0.6124(9) 0.0780(7) -0.3685(3) 0.183(5) Uani 0.549(10) 1 d . U P . .
N2 N 0.2788(4) 0.1921(3) -0.5566(2) 0.0403(16) Uani 1 1 d . . . . .
C62 C 0.6018(6) 0.3015(6) -0.2845(3) 0.056(3) Uani 1 1 d . . . . .
C61 C 0.6055(6) 0.3734(6) -0.2779(3) 0.052(2) Uani 1 1 d . . . . .
C107 C 1.0358(7) 0.2225(8) 0.1764(3) 0.083(3) Uani 1 1 d . U . . .
H107 H 1.032966 0.270974 0.171395 0.100 Uiso 1 1 calc R . . . .
C2 C 0.5587(5) 0.2751(6) -0.4385(3) 0.057(2) Uani 1 1 d . . . . .
H2 H 0.608444 0.291330 -0.414547 0.068 Uiso 1 1 calc R . . . .
C19 C 0.3129(5) 0.2796(5) -0.3877(3) 0.050(2) Uani 1 1 d . . . . .
C5 C 0.4609(6) 0.2048(5) -0.5519(3) 0.055(2) Uani 1 1 d . . . . .
C133 C 0.5138(7) 0.5497(8) -0.1821(4) 0.086(3) Uani 1 1 d . U . . .
H13D H 0.503893 0.592859 -0.200167 0.130 Uiso 1 1 calc GR . . . .
H13E H 0.580619 0.532495 -0.183688 0.130 Uiso 1 1 calc GR . . . .
H13F H 0.504887 0.558141 -0.148731 0.130 Uiso 1 1 calc GR . . . .
C84 C 0.4447(7) 0.2878(10) -0.0014(4) 0.125(6) Uani 1 1 d . U . . .
H84 H 0.383642 0.283413 0.010904 0.150 Uiso 1 1 calc R . . . .
C56 C -0.0990(10) 0.4979(6) -0.4934(5) 0.088(3) Uani 1 1 d . U . . .
C17 C 0.1743(6) 0.2863(6) -0.3569(3) 0.065(3) Uani 1 1 d . . . . .
H17 H 0.126919 0.290810 -0.335285 0.078 Uiso 1 1 calc R . . . .
C128 C 0.4040(6) 0.3832(6) -0.2132(3) 0.063(2) Uani 1 1 d . U . . .
C103 C 0.9745(6) 0.1094(8) 0.1553(4) 0.089(4) Uani 1 1 d . U . . .
H103 H 0.931897 0.079801 0.135330 0.106 Uiso 1 1 calc R . . . .
Cl4 Cl 1.2509(8) 0.4109(9) 0.0595(5) 0.273(9) Uani 0.649(13) 1 d . U P . .
C24 C 0.7116(6) 0.1753(7) -0.6291(3) 0.075(3) Uani 1 1 d . U . . .
H24 H 0.764099 0.168525 -0.647547 0.091 Uiso 1 1 calc R . . . .
C18 C 0.2697(6) 0.3016(6) -0.3459(3) 0.061(2) Uani 1 1 d . . . . .
H18 H 0.301643 0.321963 -0.317515 0.073 Uiso 1 1 calc R . . . .
C115 C 0.3204(16) 0.1394(14) 0.1015(10) 0.082(7) Uani 0.338(13) 1 d D U P C 2
C116 C 0.4017(18) 0.1498(14) 0.0776(9) 0.079(7) Uani 0.338(13) 1 d DG U P C 2
C111 C 0.4633(15) 0.2060(15) 0.0890(8) 0.075(7) Uani 0.338(13) 1 d DG U P C 2
C112 C 0.4436(16) 0.2519(13) 0.1244(8) 0.080(7) Uani 0.338(13) 1 d G U P C 2
H112 H 0.485716 0.290351 0.132197 0.096 Uiso 0.338(13) 1 calc R . P C 2
C113 C 0.3622(17) 0.2416(15) 0.1483(7) 0.084(7) Uani 0.338(13) 1 d G U P C 2
H113 H 0.348754 0.272924 0.172492 0.100 Uiso 0.338(13) 1 calc R . P C 2
C114 C 0.3006(14) 0.1853(16) 0.1369(8) 0.078(7) Uani 0.338(13) 1 d G U P C 2
H114 H 0.245028 0.178246 0.153231 0.093 Uiso 0.338(13) 1 calc R . P C 2
C13 C -0.0523(6) 0.2023(6) -0.5012(3) 0.061(2) Uani 1 1 d . . . . .
H13P H -0.112286 0.202683 -0.487648 0.074 Uiso 1 1 calc R . . . .
C53 C -0.2428(9) 0.5075(6) -0.4475(4) 0.084(3) Uani 1 1 d . U . . .
H53 H -0.253230 0.551603 -0.461971 0.101 Uiso 1 1 calc R . . . .
C22 C 0.5785(8) 0.2423(7) -0.6084(4) 0.080(3) Uani 1 1 d . U . . .
H22 H 0.542125 0.284067 -0.613292 0.096 Uiso 1 1 calc R . . . .
C55 C -0.1438(7) 0.4094(5) -0.4352(3) 0.062(2) Uani 1 1 d . U . . .
O9 O -0.1299(8) 0.5402(6) -0.5261(4) 0.133(4) Uani 1 1 d . U . . .
C54 C -0.1637(8) 0.4702(6) -0.4590(4) 0.074(3) Uani 1 1 d . U . . .
C51 C -0.2899(8) 0.4250(6) -0.3930(4) 0.086(3) Uani 1 1 d . U . . .
H51 H -0.330404 0.410484 -0.369971 0.103 Uiso 1 1 calc R . . . .
O2 O 0.5195(8) -0.0297(5) -0.4940(4) 0.117(3) Uani 1 1 d . U . . .
C68 C 0.7033(7) 0.3217(8) -0.0936(4) 0.096(4) Uani 1 1 d . U . . .
C23 C 0.6603(8) 0.2335(8) -0.6321(4) 0.095(4) Uani 1 1 d . U . . .
H23 H 0.680076 0.270219 -0.651097 0.114 Uiso 1 1 calc R . . . .
C127 C 0.4159(7) 0.3149(7) -0.2014(4) 0.069(2) Uani 1 1 d . U . . .
O22B O 0.345(4) -0.080(3) -0.0290(15) 0.22(2) Uani 0.338(13) 1 d D U P C 2
C75 C 1.0563(7) 0.2194(11) 0.0608(4) 0.133(6) Uani 1 1 d . U . . .
H75 H 1.105124 0.197530 0.082668 0.160 Uiso 1 1 calc R . . . .
C74 C 1.0676(6) 0.2482(10) 0.0183(4) 0.124(6) Uani 1 1 d . U . . .
H74 H 1.128729 0.254736 0.006294 0.149 Uiso 1 1 calc R . . . .
C72 C 0.9551(7) 0.2938(9) -0.0507(4) 0.108(5) Uani 1 1 d D U . . .
N6 N 0.9035(6) 0.2567(7) 0.0256(3) 0.101(4) Uani 1 1 d . U . . .
N7 N 0.7356(5) 0.2369(6) 0.0752(3) 0.095(4) Uani 1 1 d . U . . .
C83 C 0.5400(7) 0.2738(11) 0.0239(4) 0.125(6) Uani 1 1 d . U . . .
C43 C 0.0170(8) -0.0536(6) -0.6777(4) 0.077(3) Uani 1 1 d . . . . .
H43A H 0.003661 -0.060103 -0.644719 0.115 Uiso 1 1 calc GR . . . .
H43B H 0.084913 -0.037546 -0.677658 0.115 Uiso 1 1 calc GR . . . .
H43C H 0.008051 -0.097510 -0.694884 0.115 Uiso 1 1 calc GR . . . .
C45 C -0.0526(7) 0.2039(7) -0.3704(4) 0.080(3) Uani 1 1 d . U . . .
H45 H -0.013352 0.163922 -0.363190 0.096 Uiso 1 1 calc R . . . .
C82 C 0.5524(6) 0.2448(8) 0.0684(4) 0.103(5) Uani 1 1 d D U . . .
C76 C 0.9546(7) 0.2289(9) 0.0655(3) 0.098(5) Uani 1 1 d . U . . .
C80 C 0.6649(7) 0.2023(9) 0.1415(4) 0.121(6) Uani 1 1 d . U . . .
H80 H 0.616061 0.188918 0.160679 0.145 Uiso 1 1 calc R . . . .
O26 O 0.7852(15) 0.3855(11) 0.0458(7) 0.143(7) Uani 0.590(13) 1 d D U P B 1
H26 H 0.751(5) 0.401(4) 0.068(4) 0.214 Uiso 0.590(13) 1 d DR . P B 1
C11 C 0.0637(6) 0.1880(4) -0.5494(3) 0.048(2) Uani 1 1 d . . . . .
C109 C 1.2641(6) 0.0880(6) 0.2463(3) 0.069(3) Uani 1 1 d . U . . .
H10A H 1.260622 0.060255 0.217127 0.104 Uiso 1 1 calc GR . . . .
H10B H 1.306788 0.064816 0.271994 0.104 Uiso 1 1 calc GR . . . .
H10C H 1.291148 0.133622 0.240572 0.104 Uiso 1 1 calc GR . . . .
C50 C -0.2090(7) 0.3839(6) -0.4036(4) 0.071(3) Uani 1 1 d . U . . .
C6 C 0.3657(5) 0.1874(4) -0.5765(3) 0.0432(19) Uani 1 1 d . . . . .
Cl3 Cl 1.1286(12) 0.4294(8) 0.1273(4) 0.274(8) Uani 0.649(13) 1 d . U P . .
C110 C 1.1622(11) 0.3081(10) 0.2418(8) 0.178(10) Uani 1 1 d . U . . .
H11A H 1.193624 0.321650 0.213979 0.267 Uiso 1 1 calc GR . . . .
H11B H 1.198836 0.327780 0.270705 0.267 Uiso 1 1 calc GR . . . .
H11C H 1.094253 0.325207 0.238150 0.267 Uiso 1 1 calc GR . . . .
C108 C 0.9761(7) -0.0289(8) 0.1790(4) 0.093(4) Uani 1 1 d . U . . .
H10D H 0.987126 -0.031925 0.145445 0.139 Uiso 1 1 calc GR . . . .
H10E H 0.910664 -0.009459 0.180933 0.139 Uiso 1 1 calc GR . . . .
H10F H 0.980198 -0.075193 0.193134 0.139 Uiso 1 1 calc GR . . . .
C42 C -0.2564(5) 0.0905(6) -0.7436(3) 0.063(2) Uani 1 1 d . . . . .
H42A H -0.261461 0.062507 -0.715137 0.094 Uiso 1 1 calc GR . . . .
H42B H -0.296576 0.069799 -0.771132 0.094 Uiso 1 1 calc GR . . . .
H42C H -0.280045 0.137395 -0.738513 0.094 Uiso 1 1 calc GR . . . .
C81 C 0.6500(6) 0.2332(9) 0.0924(4) 0.110(5) Uani 1 1 d . U . . .
C58 C 0.4788(6) 0.3184(6) -0.3507(3) 0.057(2) Uani 1 1 d . . . . .
C126 C 0.4831(7) 0.2974(7) -0.1596(4) 0.080(3) Uani 1 1 d . U . . .
H126 H 0.489872 0.250584 -0.149711 0.096 Uiso 1 1 calc R . . . .
C87 C 0.6012(7) 0.3216(8) -0.0917(4) 0.101(5) Uani 1 1 d . U . . .
O3 O 0.6306(11) -0.1094(6) -0.4721(4) 0.161(5) Uani 1 1 d . U . . .
C70 C 0.8440(8) 0.3276(9) -0.1263(4) 0.112(5) Uani 1 1 d . U . . .
H70 H 0.891817 0.334480 -0.147359 0.135 Uiso 0.5 1 calc R U P . .
C40 C 0.0305(6) 0.0823(6) -0.6459(3) 0.058(2) Uani 1 1 d . . . . .
H40 H 0.069041 0.048150 -0.628112 0.069 Uiso 1 1 calc R . . . .
C33 C 0.5950(11) -0.0598(8) -0.4993(4) 0.105(4) Uani 1 1 d . U . . .
C57 C 0.0455(18) 0.4995(11) -0.5232(8) 0.205(12) Uani 1 1 d . U . . .
H57A H 0.111125 0.478531 -0.517736 0.246 Uiso 0.5 1 calc R . P . .
H57B H 0.014388 0.488030 -0.555435 0.246 Uiso 0.5 1 calc R . P . .
H57C H 0.051530 0.549804 -0.520017 0.246 Uiso 0.5 1 calc R . P . .
H57D H 0.006903 0.532379 -0.544389 0.246 Uiso 0.5 1 calc R . P . .
H57E H 0.103640 0.522880 -0.506691 0.246 Uiso 0.5 1 calc R . P . .
H57F H 0.066499 0.461106 -0.542108 0.246 Uiso 0.5 1 calc R . P . .
C31 C 0.6588(10) -0.0309(8) -0.5345(5) 0.099(3) Uani 1 1 d . U . . .
C131 C 0.3648(16) 0.2003(8) -0.2187(8) 0.165(8) Uani 1 1 d . U . . .
H13G H 0.391219 0.175216 -0.244307 0.248 Uiso 1 1 calc GR . . . .
H13H H 0.298752 0.183004 -0.215355 0.248 Uiso 1 1 calc GR . . . .
H13I H 0.408072 0.193466 -0.188640 0.248 Uiso 1 1 calc GR . . . .
C124 C 0.527(4) -0.040(4) -0.0520(16) 0.148(19) Uani 0.338(13) 1 d D U P C 2
H12A H 0.582938 -0.009782 -0.054865 0.178 Uiso 0.169(6) 1 calc R . P C 2
H12B H 0.550130 -0.086907 -0.044038 0.178 Uiso 0.169(6) 1 calc R . P C 2
H12C H 0.482938 -0.040690 -0.082292 0.178 Uiso 0.169(6) 1 calc R . P C 2
H12D H 0.494399 -0.081804 -0.065932 0.178 Uiso 0.169(6) 1 calc R . P C 2
H12E H 0.527207 -0.004679 -0.076759 0.178 Uiso 0.169(6) 1 calc R . P C 2
H12F H 0.594400 -0.050896 -0.038504 0.178 Uiso 0.169(6) 1 calc R . P C 2
C69 C 0.7470(7) 0.3390(9) -0.1367(4) 0.106(5) Uani 1 1 d . U . . .
H69 H 0.713434 0.355105 -0.166118 0.127 Uiso 1 1 calc R . . . .
C20 C 0.4139(5) 0.2873(6) -0.3932(3) 0.057(2) Uani 1 1 d . . . . .
C85 C 0.4572(7) 0.3088(10) -0.0465(4) 0.131(6) Uani 1 1 d . U . . .
H85 H 0.407227 0.323295 -0.070939 0.157 Uiso 1 1 calc R . . . .
C29 C 0.8099(12) -0.0526(11) -0.5756(6) 0.154(6) Uani 1 1 d . U . . .
H29 H 0.862754 -0.080637 -0.583126 0.185 Uiso 1 1 calc R . . . .
C41 C -0.1298(10) 0.2987(7) -0.7178(4) 0.093(4) Uani 1 1 d . . . . .
H41A H -0.143892 0.306786 -0.685163 0.139 Uiso 1 1 calc GR . . . .
H41B H -0.176092 0.325218 -0.740141 0.139 Uiso 1 1 calc GR . . . .
H41C H -0.062324 0.313309 -0.720715 0.139 Uiso 1 1 calc GR . . . .
C32 C 0.6525(8) 0.0292(7) -0.5541(4) 0.079(3) Uani 1 1 d . U . . .
C66 C 0.6546(13) 0.1930(8) -0.2566(5) 0.114(5) Uani 1 1 d . . . . .
H66A H 0.704783 0.170775 -0.233763 0.172 Uiso 1 1 calc GR . . . .
H66B H 0.661446 0.176999 -0.288932 0.172 Uiso 1 1 calc GR . . . .
H66C H 0.588968 0.180910 -0.248874 0.172 Uiso 1 1 calc GR . . . .
C135 C 0.637(3) 0.1041(15) -0.4259(9) 0.141(12) Uani 0.549(10) 1 d . U P . .
H13Q H 0.592893 0.076491 -0.449091 0.169 Uiso 0.549(10) 1 calc R . P . .
H13R H 0.614691 0.152600 -0.429846 0.169 Uiso 0.549(10) 1 calc R . P . .
C28 C 0.7942(9) 0.0146(10) -0.5956(5) 0.124(5) Uani 1 1 d . U . . .
H28 H 0.837916 0.030355 -0.616849 0.149 Uiso 1 1 calc R . . . .
C30 C 0.7396(12) -0.0782(9) -0.5418(7) 0.145(6) Uani 1 1 d . U . . .
H30 H 0.747453 -0.121925 -0.526539 0.174 Uiso 1 1 calc R . . . .
C125 C 0.5341(7) 0.3445(8) -0.1354(4) 0.089(3) Uani 1 1 d . U . . .
C73 C 0.9754(7) 0.2670(10) -0.0053(4) 0.111(5) Uani 1 1 d . U . . .
O21B O 0.4717(19) -0.014(2) -0.0137(10) 0.129(9) Uani 0.338(13) 1 d D U P C 2
C136 C 1.155(3) 0.3982(17) 0.0800(9) 0.164(13) Uani 0.649(13) 1 d . U P . .
H13S H 1.149164 0.347497 0.083136 0.197 Uiso 0.649(13) 1 calc R . P . .
H13T H 1.101534 0.412445 0.054873 0.197 Uiso 0.649(13) 1 calc R . P . .
Zn1B Zn 0.2578(5) 0.2368(5) -0.4940(3) 0.0176(18) Uani 0.243(12) 1 d . U P A 2
Zn2B Zn 0.7484(3) 0.2405(7) 0.0004(2) 0.083(2) Uani 0.410(13) 1 d . U P B 2
C27 C 0.7202(7) 0.0580(7) -0.5862(3) 0.082(3) Uani 1 1 d . U . . .
C67 C 0.311(2) 0.1122(14) -0.4018(7) 0.207(15) Uani 0.757(12) 1 d D U P A 1
H67A H 0.319633 0.064318 -0.390929 0.248 Uiso 0.378(6) 1 calc R . P A 1
H67B H 0.372319 0.137872 -0.392751 0.248 Uiso 0.378(6) 1 calc R . P A 1
H67C H 0.257676 0.133710 -0.387038 0.248 Uiso 0.378(6) 1 calc R . P A 1
H67D H 0.313452 0.159615 -0.389550 0.248 Uiso 0.378(6) 1 calc R . P A 1
H67E H 0.260766 0.086062 -0.387728 0.248 Uiso 0.378(6) 1 calc R . P A 1
H67F H 0.375409 0.090223 -0.393441 0.248 Uiso 0.378(6) 1 calc R . P A 1
C34 C 0.4454(15) -0.0539(12) -0.4613(8) 0.160(7) Uani 1 1 d . U . . .
H34A H 0.390628 -0.021052 -0.463030 0.192 Uiso 0.5 1 calc R . P . .
H34B H 0.420247 -0.099602 -0.471551 0.192 Uiso 0.5 1 calc R . P . .
H34C H 0.477974 -0.056552 -0.428381 0.192 Uiso 0.5 1 calc R . P . .
H34D H 0.468604 -0.097085 -0.445612 0.192 Uiso 0.5 1 calc R . P . .
H34E H 0.438986 -0.018535 -0.437090 0.192 Uiso 0.5 1 calc R . P . .
H34F H 0.381259 -0.061585 -0.480261 0.192 Uiso 0.5 1 calc R . P . .
C123 C 0.393(3) -0.042(3) -0.0004(17) 0.130(12) Uani 0.338(13) 1 d D U P C 2
C134 C 0.889(2) 0.406(3) 0.0529(18) 0.25(2) Uani 0.590(13) 1 d D U P B 1
H13J H 0.894869 0.452184 0.067389 0.302 Uiso 0.295(7) 1 calc R . P B 1
H13K H 0.926976 0.372941 0.073922 0.302 Uiso 0.295(7) 1 calc R . P B 1
H13L H 0.914273 0.407268 0.021996 0.302 Uiso 0.295(7) 1 calc R . P B 1
H13M H 0.929210 0.369411 0.041483 0.302 Uiso 0.295(7) 1 calc R . P B 1
H13N H 0.897103 0.448655 0.034950 0.302 Uiso 0.295(7) 1 calc R . P B 1
H13O H 0.909805 0.414328 0.086876 0.302 Uiso 0.295(7) 1 calc R . P B 1
O16 O 1.0277(15) 0.5083(14) 0.0040(6) 0.263(10) Uani 1 1 d D U . . .
O15 O 1.1401(19) 0.6110(14) 0.0117(8) 0.349(12) Uani 1 1 d D U . . .
C100 C 1.0997(16) 0.5468(14) -0.0025(6) 0.287(11) Uani 1 1 d D U . . .
C99 C 1.1590(10) 0.4541(10) -0.0536(6) 0.197(6) Uani 1 1 d D U . . .
C94 C 1.2153(12) 0.4338(8) -0.0887(5) 0.191(6) Uani 1 1 d DG U . . .
C95 C 1.2860(11) 0.4781(11) -0.1028(5) 0.229(9) Uani 1 1 d G U . . .
H95 H 1.324449 0.464182 -0.126800 0.275 Uiso 1 1 calc R . . . .
C96 C 1.3003(12) 0.5428(10) -0.0818(7) 0.265(10) Uani 1 1 d G U . . .
H96 H 1.348570 0.573167 -0.091468 0.318 Uiso 1 1 calc R . . . .
C97 C 1.2440(16) 0.5632(9) -0.0467(7) 0.259(10) Uani 1 1 d G U . . .
H97 H 1.253747 0.607476 -0.032358 0.311 Uiso 1 1 calc R . . . .
C98 C 1.1733(13) 0.5189(11) -0.0326(5) 0.245(8) Uani 1 1 d DG U . . .
O14 O 1.0846(9) 0.4094(8) -0.0457(4) 0.172(5) Uani 1 1 d D U . . .
C89 C 1.0665(6) 0.2457(6) -0.1099(3) 0.156(5) Uani 1 1 d . U . . .
H89 H 1.027329 0.205137 -0.113919 0.188 Uiso 1 1 calc R . . . .
C90 C 1.1476(7) 0.2530(6) -0.1344(3) 0.161(6) Uani 1 1 d G U . . .
H90 H 1.163972 0.217428 -0.155165 0.193 Uiso 1 1 calc R . . . .
C91 C 1.2049(5) 0.3124(7) -0.1286(3) 0.145(5) Uani 1 1 d G U . . .
H91 H 1.260403 0.317429 -0.145344 0.173 Uiso 1 1 calc R . . . .
C92 C 1.1810(6) 0.3645(6) -0.0983(3) 0.146(5) Uani 1 1 d DG U . . .
C93 C 1.0999(7) 0.3572(6) -0.0738(3) 0.144(5) Uani 1 1 d DG U . . .
C88 C 1.0426(5) 0.2978(6) -0.0796(3) 0.130(5) Uani 1 1 d DG U . . .
O20A O 0.4259(8) 0.1344(7) 0.0613(4) 0.068(3) Uani 0.662(13) 1 d D U P C 1
C1A C 0.2903(7) 0.1125(6) 0.0985(3) 0.063(4) Uani 0.662(13) 1 d D U P C 1
C1B C 0.2103(7) 0.0718(7) 0.1064(4) 0.075(4) Uani 0.662(13) 1 d G U P C 1
H1B H 0.166910 0.086836 0.127950 0.090 Uiso 0.662(13) 1 calc R . P C 1
C1C C 0.1937(8) 0.0092(8) 0.0826(5) 0.104(6) Uani 0.662(13) 1 d G U P C 1
H1C H 0.138972 -0.018566 0.088013 0.125 Uiso 0.662(13) 1 calc R . P C 1
C1D C 0.2571(10) -0.0128(7) 0.0510(5) 0.118(6) Uani 0.662(13) 1 d G U P C 1
H1D H 0.245764 -0.055545 0.034822 0.142 Uiso 0.662(13) 1 calc R . P C 1
C1E C 0.3371(9) 0.0279(8) 0.0432(4) 0.090(5) Uani 0.662(13) 1 d DG U P C 1
C1F C 0.3537(7) 0.0905(7) 0.0669(4) 0.074(4) Uani 0.662(13) 1 d DG U P C 1
C1G C 0.4106(8) 0.1883(6) 0.0903(4) 0.065(4) Uani 0.662(13) 1 d D U P C 1
C1H C 0.4692(6) 0.2468(7) 0.0983(4) 0.065(4) Uani 0.662(13) 1 d DG U P C 1
C1I C 0.4453(6) 0.2974(6) 0.1297(4) 0.067(4) Uani 0.662(13) 1 d G U P C 1
H1I H 0.485322 0.337343 0.135186 0.080 Uiso 0.662(13) 1 calc R . P C 1
C1J C 0.3627(7) 0.2895(6) 0.1531(3) 0.069(4) Uani 0.662(13) 1 d G U P C 1
H1J H 0.346295 0.324037 0.174608 0.083 Uiso 0.662(13) 1 calc R . P C 1
C1K C 0.3041(6) 0.2310(6) 0.1451(4) 0.062(4) Uani 0.662(13) 1 d G U P C 1
H1K H 0.247611 0.225549 0.161112 0.074 Uiso 0.662(13) 1 calc R . P C 1
C1L C 0.3280(7) 0.1804(6) 0.1137(4) 0.066(4) Uani 0.662(13) 1 d DG U P C 1
O21A O 0.4930(8) 0.0342(9) 0.0100(5) 0.100(4) Uani 0.662(13) 1 d D U P C 1
C1M C 0.5558(10) 0.0028(11) -0.0234(6) 0.089(6) Uani 0.662(13) 1 d D U P C 1
H1MA H 0.516741 -0.003739 -0.054690 0.134 Uiso 0.662(13) 1 calc GR . P C 1
H1MB H 0.580401 -0.042012 -0.010948 0.134 Uiso 0.662(13) 1 calc GR . P C 1
H1MC H 0.611493 0.033393 -0.026733 0.134 Uiso 0.662(13) 1 calc GR . P C 1
C1N C 0.4068(11) 0.0020(13) 0.0093(7) 0.099(6) Uani 0.662(13) 1 d D U P C 1
O22A O 0.3798(12) -0.0391(12) -0.0209(6) 0.128(7) Uani 0.662(13) 1 d D U P C 1
C101 C 1.068(3) 0.632(2) 0.0440(14) 0.42(2) Uani 1 1 d D U . . .
H10G H 1.085819 0.677593 0.057571 0.502 Uiso 0.5 1 calc R . P . .
H10H H 1.001819 0.634218 0.025996 0.502 Uiso 0.5 1 calc R . P . .
H10I H 1.068285 0.598234 0.069857 0.502 Uiso 0.5 1 calc R . P . .
H10J H 1.018130 0.595770 0.044711 0.502 Uiso 0.5 1 calc R . P . .
H10K H 1.102129 0.639146 0.076287 0.502 Uiso 0.5 1 calc R . P . .
H10L H 1.035663 0.675129 0.032426 0.502 Uiso 0.5 1 calc R . P . .

loop_
_atom_site_aniso_label
_atom_site_aniso_U_11
_atom_site_aniso_U_22
_atom_site_aniso_U_33
_atom_site_aniso_U_23
_atom_site_aniso_U_13
_atom_site_aniso_U_12
Zn1A 0.0253(8) 0.0289(18) 0.0549(11) -0.0017(11) 0.0083(7) 0.0017(10)
Zn2A 0.0136(10) 0.146(4) 0.0241(15) 0.0464(18) -0.0005(9) 0.0115(14)
O10 0.042(3) 0.092(5) 0.053(4) -0.022(3) 0.006(3) -0.022(3)
N4 0.021(3) 0.063(4) 0.073(5) -0.023(4) 0.011(3) -0.007(3)
N1 0.015(3) 0.083(5) 0.043(4) -0.016(3) 0.003(3) -0.005(3)
O18 0.037(3) 0.160(7) 0.039(3) 0.016(4) -0.006(3) 0.033(4)
C35 0.020(4) 0.086(6) 0.029(4) -0.009(4) 0.003(3) 0.004(4)
O25 0.040(3) 0.140(6) 0.039(3) 0.015(4) -0.014(3) -0.001(4)
O5 0.038(3) 0.104(5) 0.032(3) 0.001(3) 0.003(3) -0.012(3)
N8 0.030(4) 0.259(13) 0.065(5) 0.094(7) 0.016(4) 0.039(6)
O24 0.032(3) 0.134(6) 0.018(3) 0.013(3) -0.009(2) 0.021(3)
C4 0.033(4) 0.064(6) 0.048(5) -0.009(4) 0.017(4) 0.000(4)
O12 0.070(5) 0.113(6) 0.064(5) 0.037(4) -0.004(4) -0.014(4)
N5 0.031(4) 0.234(12) 0.058(5) 0.071(7) -0.002(4) 0.016(6)
C8 0.029(4) 0.086(6) 0.049(5) -0.033(4) 0.006(4) -0.013(4)
O4 0.053(4) 0.110(6) 0.061(4) 0.023(4) -0.009(3) -0.007(4)
C130 0.024(4) 0.152(8) 0.046(5) 0.040(6) -0.003(4) 0.008(5)
O6 0.042(3) 0.078(4) 0.046(4) -0.012(3) -0.016(3) 0.002(3)
C59 0.022(4) 0.085(6) 0.028(4) -0.014(4) 0.003(3) 0.003(4)
O1 0.031(3) 0.097(4) 0.052(3) -0.022(3) 0.007(3) 0.006(3)
O7 0.051(4) 0.075(4) 0.080(5) -0.005(3) 0.022(3) -0.005(3)
O11 0.037(3) 0.124(5) 0.022(3) -0.010(3) -0.002(2) -0.015(3)
C102 0.021(4) 0.174(9) 0.040(5) 0.057(6) 0.014(4) 0.015(5)
C38 0.027(4) 0.086(7) 0.028(4) 0.002(4) 0.001(3) -0.008(4)
C36 0.042(5) 0.076(6) 0.056(5) -0.009(5) 0.016(4) -0.009(4)
C26 0.014(3) 0.105(6) 0.037(4) -0.024(4) 0.007(3) -0.015(3)
C10 0.031(4) 0.076(6) 0.049(5) -0.009(4) 0.006(4) -0.017(4)
C37 0.034(5) 0.092(7) 0.047(5) 0.020(5) 0.000(4) -0.012(4)
C1 0.019(4) 0.083(6) 0.048(5) -0.023(4) 0.007(3) -0.009(4)
C16 0.029(4) 0.061(5) 0.051(5) -0.006(4) 0.005(4) 0.004(4)
C132 0.037(5) 0.136(9) 0.046(5) 0.003(6) -0.005(4) 0.039(5)
C21 0.031(4) 0.093(6) 0.041(5) -0.012(4) 0.018(4) -0.012(4)
O20B 0.086(14) 0.169(17) 0.056(13) -0.010(12) 0.021(11) -0.033(12)
C12 0.031(4) 0.095(7) 0.047(5) -0.012(5) -0.005(4) -0.007(4)
C9 0.036(4) 0.064(5) 0.046(5) -0.018(4) 0.001(4) -0.008(4)
C105 0.025(4) 0.138(7) 0.041(5) 0.028(5) 0.009(4) 0.024(5)
C104 0.021(4) 0.152(7) 0.045(5) 0.038(5) 0.000(4) 0.011(5)
C77 0.031(4) 0.199(11) 0.048(5) 0.067(7) 0.009(4) 0.017(6)
C7 0.046(5) 0.080(6) 0.045(5) -0.019(4) 0.022(4) -0.003(4)
C52 0.096(9) 0.091(8) 0.113(10) 0.000(7) 0.023(7) 0.010(7)
C48 0.032(4) 0.079(5) 0.046(5) -0.020(4) 0.011(3) -0.001(4)
C44 0.027(4) 0.077(5) 0.034(4) -0.018(4) 0.006(3) 0.008(3)
O23 0.111(6) 0.103(5) 0.058(5) 0.011(4) 0.003(4) 0.037(5)
O19 0.067(5) 0.149(7) 0.044(4) 0.020(4) -0.002(3) 0.029(4)
O8 0.083(5) 0.088(5) 0.106(6) 0.019(4) 0.045(4) 0.014(4)
C64 0.035(5) 0.081(6) 0.060(6) -0.022(5) -0.006(4) -0.001(4)
C129 0.023(4) 0.140(7) 0.038(5) 0.023(5) -0.006(4) 0.014(4)
C71 0.047(5) 0.248(15) 0.045(5) 0.063(8) 0.015(4) 0.040(8)
Cl2 0.089(5) 0.239(10) 0.138(7) -0.099(7) 0.002(4) 0.000(5)
C106 0.029(4) 0.137(8) 0.049(5) 0.029(5) 0.008(4) 0.025(5)
C3 0.030(4) 0.088(6) 0.053(5) -0.016(5) -0.002(4) -0.015(4)
C15 0.023(4) 0.072(5) 0.050(5) -0.010(4) 0.010(3) 0.000(3)
C65 0.034(5) 0.137(9) 0.054(6) 0.005(6) -0.015(4) -0.033(6)
C14 0.026(4) 0.053(5) 0.069(6) -0.014(4) 0.005(4) -0.003(4)
C86 0.031(5) 0.247(15) 0.068(6) 0.088(8) 0.019(4) 0.049(7)
C47 0.036(5) 0.118(8) 0.061(6) 0.013(5) 0.024(4) 0.013(5)
O17 0.034(3) 0.148(6) 0.048(4) 0.028(4) -0.015(3) -0.005(4)
C49 0.029(4) 0.066(5) 0.053(5) -0.013(4) 0.010(4) -0.015(3)
O13 0.042(4) 0.061(5) 0.046(4) 0.014(3) 0.009(3) 0.007(3)
C60 0.027(4) 0.099(7) 0.018(4) -0.012(4) 0.005(3) -0.011(4)
C39 0.028(4) 0.082(6) 0.023(4) -0.010(4) -0.001(3) -0.002(4)
C63 0.029(4) 0.087(7) 0.063(6) -0.001(5) 0.007(4) -0.004(4)
C46 0.073(6) 0.107(7) 0.080(7) 0.013(7) 0.036(5) 0.020(7)
C79 0.039(5) 0.243(16) 0.054(6) 0.093(8) 0.012(4) 0.038(7)
C78 0.034(4) 0.229(13) 0.046(5) 0.063(7) 0.001(4) 0.029(7)
C118 0.069(16) 0.15(2) 0.08(2) -0.004(16) -0.005(15) -0.021(14)
C119 0.11(2) 0.18(2) 0.11(2) -0.028(19) 0.026(17) -0.060(18)
C120 0.114(19) 0.20(2) 0.11(2) -0.05(2) 0.026(17) -0.066(17)
C121 0.100(16) 0.196(19) 0.075(17) -0.021(15) 0.023(14) -0.050(14)
C122 0.066(14) 0.168(16) 0.070(16) -0.004(13) 0.001(11) -0.026(12)
C117 0.050(11) 0.155(15) 0.061(14) 0.009(12) -0.012(10) -0.009(11)
C25 0.029(4) 0.121(6) 0.062(6) -0.055(5) 0.018(4) -0.018(4)
N3 0.026(3) 0.068(4) 0.054(4) -0.013(4) 0.012(3) -0.007(4)
Cl1 0.208(11) 0.249(12) 0.093(5) -0.009(6) 0.024(6) 0.022(9)
N2 0.023(3) 0.046(4) 0.055(4) -0.015(3) 0.017(3) -0.006(2)
C62 0.029(4) 0.113(8) 0.026(4) 0.016(5) 0.002(4) -0.006(5)
C61 0.030(4) 0.107(8) 0.016(4) -0.003(4) -0.007(3) -0.026(4)
C107 0.039(5) 0.176(10) 0.037(5) 0.034(6) 0.015(4) 0.029(6)
C2 0.021(4) 0.105(7) 0.045(5) -0.021(5) 0.004(3) -0.015(4)
C19 0.024(4) 0.081(6) 0.044(5) -0.015(4) 0.003(3) 0.011(4)
C5 0.030(4) 0.076(6) 0.060(5) -0.009(5) 0.012(4) -0.011(4)
C133 0.044(5) 0.157(10) 0.054(6) 0.022(6) -0.011(5) -0.017(6)
C84 0.026(4) 0.290(18) 0.064(7) 0.099(9) 0.019(5) 0.046(8)
C56 0.089(7) 0.070(7) 0.106(9) -0.004(5) 0.021(6) 0.015(6)
C17 0.022(4) 0.121(8) 0.053(5) 0.001(5) 0.007(4) 0.010(4)
C128 0.030(4) 0.128(6) 0.031(4) 0.019(5) 0.003(3) 0.031(4)
C103 0.018(4) 0.183(10) 0.062(6) 0.053(7) -0.004(4) -0.002(6)
Cl4 0.157(9) 0.43(2) 0.232(12) 0.208(14) 0.034(8) 0.051(11)
C24 0.033(5) 0.154(8) 0.042(5) -0.040(5) 0.015(4) -0.030(5)
C18 0.035(5) 0.103(7) 0.043(5) -0.019(5) 0.004(4) -0.006(5)
C115 0.038(12) 0.148(16) 0.059(14) 0.009(12) 0.002(10) 0.003(11)
C116 0.035(12) 0.152(15) 0.046(15) 0.006(12) -0.005(10) 0.001(11)
C111 0.036(12) 0.151(17) 0.038(12) 0.002(12) 0.002(10) -0.001(12)
C112 0.065(13) 0.147(18) 0.030(12) 0.017(13) 0.013(10) 0.018(14)
C113 0.055(13) 0.139(18) 0.058(14) 0.016(14) 0.010(11) 0.019(14)
C114 0.058(14) 0.140(17) 0.033(13) 0.026(12) -0.003(11) 0.020(13)
C13 0.039(5) 0.090(7) 0.055(6) -0.009(5) 0.008(4) -0.008(5)
C53 0.097(8) 0.077(7) 0.080(8) 0.002(5) 0.018(6) 0.010(6)
C22 0.060(6) 0.122(8) 0.063(6) 0.010(6) 0.029(5) -0.004(5)
C55 0.055(5) 0.068(5) 0.064(6) -0.013(4) 0.009(4) 0.000(4)
O9 0.112(7) 0.102(7) 0.187(11) 0.056(7) 0.023(7) 0.019(6)
C54 0.088(7) 0.072(6) 0.061(6) 0.002(5) 0.008(5) 0.006(5)
C51 0.075(7) 0.095(7) 0.097(9) 0.005(6) 0.046(6) 0.025(6)
O2 0.124(8) 0.100(6) 0.131(8) 0.035(6) 0.036(6) 0.024(5)
C68 0.029(4) 0.206(12) 0.056(6) 0.065(7) 0.014(4) 0.018(6)
C23 0.066(7) 0.144(10) 0.085(8) -0.005(7) 0.047(6) -0.030(6)
C127 0.046(5) 0.118(7) 0.046(5) 0.015(5) 0.017(4) 0.025(5)
O22B 0.21(4) 0.29(5) 0.14(3) -0.10(3) 0.00(2) -0.10(3)
C75 0.030(5) 0.283(18) 0.088(8) 0.102(11) 0.010(5) 0.024(8)
C74 0.020(4) 0.296(18) 0.061(6) 0.077(9) 0.025(4) 0.033(7)
C72 0.041(5) 0.225(14) 0.061(6) 0.083(8) 0.018(4) 0.024(7)
N6 0.044(4) 0.205(10) 0.058(5) 0.072(6) 0.017(4) 0.025(6)
N7 0.024(3) 0.213(11) 0.048(4) 0.063(6) 0.007(3) 0.029(5)
C83 0.030(5) 0.300(17) 0.044(5) 0.075(8) 0.002(4) 0.028(8)
C43 0.081(7) 0.081(7) 0.058(6) -0.017(5) -0.030(5) 0.009(6)
C45 0.056(6) 0.114(8) 0.075(7) 0.021(6) 0.026(5) 0.024(6)
C82 0.020(4) 0.234(14) 0.058(6) 0.076(7) 0.012(4) 0.029(6)
C76 0.036(4) 0.219(14) 0.038(5) 0.062(7) 0.002(4) 0.017(7)
C80 0.038(5) 0.266(16) 0.061(6) 0.116(9) 0.019(4) 0.036(7)
O26 0.131(14) 0.161(14) 0.140(14) 0.058(11) 0.030(12) 0.045(11)
C11 0.030(4) 0.071(6) 0.041(5) -0.015(4) -0.004(4) -0.003(3)
C109 0.023(4) 0.125(8) 0.057(6) 0.004(6) -0.005(4) 0.010(5)
C50 0.046(5) 0.093(6) 0.079(7) 0.000(5) 0.023(5) 0.010(4)
C6 0.019(4) 0.059(5) 0.053(5) -0.016(4) 0.008(3) -0.001(3)
Cl3 0.37(2) 0.247(14) 0.176(10) -0.079(10) -0.067(11) 0.033(13)
C110 0.078(10) 0.137(10) 0.29(3) -0.006(14) -0.078(13) 0.014(9)
C108 0.044(6) 0.184(11) 0.047(6) -0.001(7) -0.008(5) -0.003(6)
C42 0.028(4) 0.107(7) 0.050(5) 0.004(5) -0.007(4) -0.001(5)
C81 0.025(4) 0.253(15) 0.056(6) 0.087(8) 0.016(4) 0.041(6)
C58 0.031(4) 0.092(7) 0.046(5) -0.015(5) -0.003(4) -0.008(4)
C126 0.047(5) 0.142(9) 0.056(6) 0.038(6) 0.027(4) 0.033(5)
C87 0.033(4) 0.210(13) 0.060(6) 0.077(8) 0.009(4) 0.028(6)
O3 0.232(14) 0.103(7) 0.129(8) -0.013(6) -0.052(8) 0.062(8)
C70 0.049(5) 0.229(15) 0.061(6) 0.074(8) 0.016(5) 0.044(8)
C40 0.033(5) 0.088(7) 0.052(5) -0.008(5) 0.002(4) -0.006(4)
C33 0.116(9) 0.121(9) 0.070(7) -0.026(6) -0.015(6) 0.037(7)
C57 0.27(3) 0.159(17) 0.23(2) -0.021(15) 0.20(2) -0.059(17)
C31 0.097(8) 0.117(8) 0.077(7) -0.037(6) -0.013(5) 0.030(7)
C131 0.22(2) 0.082(9) 0.183(19) -0.004(10) -0.029(16) 0.028(11)
C124 0.11(3) 0.23(5) 0.11(3) -0.01(3) 0.01(2) 0.05(3)
C69 0.047(5) 0.226(14) 0.046(6) 0.052(8) 0.008(4) 0.034(7)
C20 0.017(4) 0.113(7) 0.038(5) -0.015(5) -0.007(3) -0.008(4)
C85 0.028(5) 0.288(18) 0.077(7) 0.100(10) 0.014(5) 0.053(8)
C29 0.108(11) 0.220(15) 0.127(12) -0.100(10) -0.015(8) 0.082(11)
C41 0.120(10) 0.096(9) 0.055(6) 0.024(6) -0.023(6) -0.017(7)
C32 0.073(6) 0.102(7) 0.058(6) -0.040(5) -0.010(4) 0.024(5)
C66 0.149(14) 0.130(14) 0.062(7) 0.032(7) 0.007(8) -0.009(9)
C135 0.24(4) 0.107(19) 0.068(15) 0.003(13) 0.008(19) -0.06(2)
C28 0.058(6) 0.221(14) 0.091(9) -0.084(9) -0.004(6) 0.043(8)
C30 0.112(11) 0.139(11) 0.172(15) -0.089(10) -0.025(8) 0.051(9)
C125 0.032(5) 0.159(9) 0.071(7) 0.048(7) -0.007(5) 0.025(6)
C73 0.034(5) 0.250(15) 0.052(6) 0.070(8) 0.010(4) 0.032(7)
O21B 0.063(14) 0.23(3) 0.087(16) -0.011(17) -0.001(11) 0.003(15)
C136 0.26(4) 0.16(2) 0.077(15) 0.021(16) 0.04(2) -0.05(2)
Zn1B 0.013(2) 0.008(4) 0.032(3) -0.012(2) 0.0012(16) 0.000(2)
Zn2B 0.0274(16) 0.172(7) 0.049(2) 0.020(3) -0.0035(14) -0.001(2)
C27 0.039(5) 0.150(8) 0.054(5) -0.054(5) -0.004(4) 0.018(5)
C67 0.33(4) 0.16(2) 0.087(11) 0.030(13) -0.125(17) -0.05(2)
C34 0.142(15) 0.168(17) 0.176(18) 0.007(14) 0.046(13) -0.022(13)
C123 0.106(19) 0.22(3) 0.06(2) -0.041(19) 0.008(15) -0.040(17)
C134 0.121(19) 0.32(6) 0.33(6) 0.03(5) 0.07(3) 0.03(3)
O16 0.28(2) 0.37(3) 0.146(13) 0.014(17) 0.054(15) 0.016(18)
O15 0.39(3) 0.37(3) 0.29(2) -0.04(2) 0.07(2) 0.03(2)
C100 0.31(2) 0.34(2) 0.22(2) 0.004(19) 0.090(17) 0.018(18)
C99 0.128(12) 0.320(16) 0.153(13) 0.045(12) 0.055(10) -0.003(11)
C94 0.113(11) 0.334(16) 0.138(12) 0.061(12) 0.062(9) -0.017(11)
C95 0.177(15) 0.35(2) 0.173(16) 0.031(16) 0.061(13) -0.067(16)
C96 0.237(19) 0.35(2) 0.21(2) 0.001(19) 0.050(15) -0.074(19)
C97 0.27(2) 0.34(2) 0.165(17) 0.024(17) 0.051(15) -0.059(17)
C98 0.233(18) 0.326(18) 0.183(16) 0.021(14) 0.051(13) -0.019(15)
O14 0.110(8) 0.307(13) 0.105(8) 0.089(8) 0.044(6) 0.012(8)
C89 0.063(7) 0.327(16) 0.083(9) 0.077(9) 0.024(6) 0.029(9)
C90 0.063(7) 0.340(17) 0.085(8) 0.058(10) 0.025(7) 0.015(9)
C91 0.029(5) 0.339(16) 0.066(7) 0.073(9) 0.006(5) 0.020(8)
C92 0.044(6) 0.319(14) 0.077(8) 0.080(9) 0.016(6) 0.015(8)
C93 0.050(6) 0.301(13) 0.085(9) 0.097(8) 0.022(6) 0.013(8)
C88 0.026(5) 0.296(13) 0.067(7) 0.106(8) 0.007(5) 0.031(7)
O20A 0.035(5) 0.136(9) 0.037(7) 0.025(6) 0.015(5) 0.005(6)
C1A 0.035(7) 0.134(10) 0.020(6) 0.025(7) 0.004(6) 0.014(6)
C1B 0.034(7) 0.158(13) 0.032(7) 0.023(8) -0.002(6) 0.005(7)
C1C 0.066(11) 0.163(15) 0.087(13) 0.007(11) 0.021(9) -0.017(10)
C1D 0.082(11) 0.193(16) 0.081(12) -0.043(11) 0.013(9) -0.038(10)
C1E 0.064(9) 0.153(12) 0.056(9) -0.015(9) 0.018(7) -0.008(8)
C1F 0.038(7) 0.142(10) 0.042(8) 0.009(7) 0.011(6) 0.000(7)
C1G 0.042(7) 0.126(10) 0.028(7) 0.038(6) 0.010(6) 0.020(6)
C1H 0.019(6) 0.131(10) 0.046(8) 0.030(8) 0.003(5) 0.019(6)
C1I 0.040(7) 0.116(11) 0.048(8) 0.037(7) 0.019(6) 0.027(7)
C1J 0.029(6) 0.118(11) 0.063(8) 0.041(8) 0.013(6) 0.022(7)
C1K 0.026(6) 0.115(11) 0.044(7) 0.028(7) 0.008(6) 0.030(7)
C1L 0.028(6) 0.126(10) 0.043(8) 0.025(7) 0.006(6) 0.019(6)
O21A 0.038(5) 0.175(12) 0.086(9) -0.021(8) 0.006(5) 0.006(6)
C1M 0.032(8) 0.157(17) 0.078(11) -0.026(10) 0.005(7) -0.026(8)
C1N 0.045(8) 0.168(15) 0.082(11) -0.035(10) 0.000(7) -0.009(8)
O22A 0.098(11) 0.218(17) 0.080(12) -0.069(11) 0.054(9) -0.039(10)
C101 0.51(5) 0.40(4) 0.35(4) -0.09(4) 0.11(3) 0.06(4)

loop_
_atom_type_symbol
_atom_type_description
_atom_type_scat_dispersion_real
_atom_type_scat_dispersion_imag
_atom_type_scat_source
C C 0.0033 0.0016 'International Tables Vol C Tables 4.2.6.8 and 6.1.1.4'
H H 0.0000 0.0000 'International Tables Vol C Tables 4.2.6.8 and 6.1.1.4'
Cl Cl 0.1484 0.1585 'International Tables Vol C Tables 4.2.6.8 and 6.1.1.4'
N N 0.0061 0.0033 'International Tables Vol C Tables 4.2.6.8 and 6.1.1.4'
O O 0.0106 0.0060 'International Tables Vol C Tables 4.2.6.8 and 6.1.1.4'
Zn Zn 0.2839 1.4301 'International Tables Vol C Tables 4.2.6.8 and 6.1.1.4'

loop_
_geom_angle_atom_site_label_1
_geom_angle_atom_site_label_2
_geom_angle_atom_site_label_3
_geom_angle
_geom_angle_site_symmetry_1
_geom_angle_site_symmetry_3
_geom_angle_publ_flag
N1 Zn1A N4 88.5(3) . . ?
N1 Zn1A O13 96.0(3) . . ?
N1 Zn1A N3 161.8(4) . . ?
O13 Zn1A N4 94.4(3) . . ?
N3 Zn1A N4 88.6(3) . . ?
N3 Zn1A O13 102.2(3) . . ?
N2 Zn1A N4 162.5(4) . . ?
N2 Zn1A N1 89.3(3) . . ?
N2 Zn1A O13 103.1(3) . . ?
N2 Zn1A N3 88.1(3) . . ?
N8 Zn2A N5 86.5(3) . . ?
N8 Zn2A O26 102.8(7) . . ?
N5 Zn2A O26 105.0(7) . . ?
N6 Zn2A N8 162.7(8) . . ?
N6 Zn2A N5 89.8(3) . . ?
N6 Zn2A N7 90.6(3) . . ?
N6 Zn2A O26 94.6(7) . . ?
N7 Zn2A N8 87.3(3) . . ?
N7 Zn2A N5 160.1(7) . . ?
N7 Zn2A O26 94.8(6) . . ?
C64 O10 C60 118.5(6) . . ?
C16 N4 Zn1A 125.1(5) . . ?
C16 N4 Zn1B 125.4(5) . . ?
C19 N4 Zn1A 127.1(5) . . ?
C19 N4 C16 106.0(6) . . ?
C19 N4 Zn1B 128.5(5) . . ?
C4 N1 Zn1A 126.9(5) . . ?
C4 N1 C1 107.3(6) . . ?
C4 N1 Zn1B 126.6(6) . . ?
C1 N1 Zn1A 125.7(5) . . ?
C1 N1 Zn1B 124.5(5) . . ?
C105 O18 C109 111.0(7) . . ?
C36 C35 C10 120.4(8) . . ?
C40 C35 C36 119.6(8) . . ?
C40 C35 C10 120.0(8) . . ?
C133 O25 C129 117.1(8) . . ?
C38 O5 C42 114.2(6) . . ?
C86 N8 Zn2A 126.8(6) . . ?
C86 N8 Zn2B 123.6(7) . . ?
C83 N8 Zn2A 124.5(6) . . ?
C83 N8 C86 107.2(7) . . ?
C83 N8 Zn2B 126.3(7) . . ?
C128 O24 C132 110.9(6) . . ?
N1 C4 C3 111.8(7) . . ?
N1 C4 C5 126.4(7) . . ?
C5 C4 C3 121.6(7) . . ?
C62 O12 C66 114.9(10) . . ?
C71 N5 Zn2A 123.1(6) . . ?
C71 N5 Zn2B 124.4(7) . . ?
C68 N5 Zn2A 127.2(7) . . ?
C68 N5 C71 108.1(8) . . ?
C68 N5 Zn2B 125.0(7) . . ?
C7 C8 C9 107.5(7) . . ?
C37 O4 C41 116.3(8) . . ?
C125 C130 C129 120.5(12) . . ?
C39 O6 C43 116.9(6) . . ?
C58 C59 C60 119.8(9) . . ?
C32 O1 C26 108.3(8) . . ?
C55 O7 C49 105.2(7) . . ?
C61 O11 C65 113.7(6) . . ?
C107 C102 C77 119.7(12) . . ?
C103 C102 C77 119.6(12) . . ?
C103 C102 C107 120.6(10) . . ?
O5 C38 C37 118.5(8) . . ?
C39 C38 O5 119.2(8) . . ?
C39 C38 C37 122.2(8) . . ?
C37 C36 C35 118.8(9) . . ?
O1 C26 C25 108.9(9) . . ?
C21 C26 O1 123.7(6) . . ?
C21 C26 C25 127.2(9) . . ?
C9 C10 C35 117.8(7) . . ?
C11 C10 C35 117.3(7) . . ?
C11 C10 C9 124.9(7) . . ?
O4 C37 C38 115.2(8) . . ?
C36 C37 O4 123.6(10) . . ?
C36 C37 C38 121.0(9) . . ?
N1 C1 C2 107.5(6) . . ?
C20 C1 N1 126.9(6) . . ?
C20 C1 C2 125.5(7) . . ?
C15 C16 N4 122.2(7) . . ?
C15 C16 C17 131.1(7) . . ?
C17 C16 N4 106.7(7) . . ?
C26 C21 C5 125.6(8) . . ?
C26 C21 C22 112.4(8) . . ?
C22 C21 C5 121.9(9) . . ?
C116 O20B C122 106(2) . . ?
C13 C12 C11 107.2(8) . . ?
C8 C9 C10 125.0(7) . . ?
N2 C9 C8 111.0(7) . . ?
N2 C9 C10 123.9(7) . . ?
O18 C105 C106 117.6(11) . . ?
C104 C105 O18 122.1(11) . . ?
C104 C105 C106 120.1(9) . . ?
C105 C104 O17 115.6(8) . . ?
C105 C104 C103 120.9(12) . . ?
O17 C104 C103 122.7(12) . . ?
C78 C77 C102 120.1(8) . . ?
C78 C77 C76 125.5(8) . . ?
C76 C77 C102 114.2(7) . . ?
C8 C7 C6 105.6(7) . . ?
C53 C52 C51 117.9(12) . . ?
C47 C48 C49 118.9(8) . . ?
C47 C48 C50 135.0(8) . . ?
C49 C48 C50 106.1(8) . . ?
C49 C44 C15 122.8(8) . . ?
C49 C44 C45 113.3(7) . . ?
C45 C44 C15 123.8(8) . . ?
C127 O23 C131 118.2(11) . . ?
C106 O19 C110 120.3(10) . . ?
C56 O8 C57 115.7(15) . . ?
O25 C129 C128 114.6(7) . . ?
C130 C129 O25 126.5(11) . . ?
C130 C129 C128 118.9(11) . . ?
N5 C71 C70 106.8(8) . . ?
C72 C71 N5 126.1(9) . . ?
C72 C71 C70 126.6(10) . . ?
C105 C106 C107 119.1(12) . . ?
O19 C106 C105 116.7(9) . . ?
O19 C106 C107 124.2(12) . . ?
C2 C3 C4 103.9(7) . . ?
C16 C15 C44 115.2(7) . . ?
C16 C15 C14 131.7(7) . . ?
C14 C15 C44 112.9(6) . . ?
N3 C14 C15 121.5(6) . . ?
N3 C14 C13 110.9(8) . . ?
C13 C14 C15 127.3(8) . . ?
N8 C86 C87 126.8(8) . . ?
N8 C86 C85 110.3(8) . . ?
C85 C86 C87 122.9(9) . . ?
C48 C47 C46 117.9(8) . . ?
C104 O17 C108 116.3(9) . . ?
C48 C49 O7 112.3(8) . . ?
C48 C49 C44 125.8(8) . . ?
C44 C49 O7 121.9(7) . . ?
C67 O13 Zn1A 116.2(11) . . ?
C59 C60 O10 124.5(8) . . ?
C59 C60 C61 119.9(9) . . ?
C61 C60 O10 115.6(7) . . ?
O6 C39 C38 118.3(7) . . ?
O6 C39 C40 122.1(8) . . ?
C38 C39 C40 119.5(9) . . ?
C62 C63 C58 118.8(10) . . ?
C47 C46 C45 122.6(11) . . ?
C80 C79 C78 106.2(8) . . ?
C77 C78 C79 121.5(8) . . ?
N7 C78 C77 127.0(9) . . ?
N7 C78 C79 109.0(8) . . ?
C119 C118 C117 120.0 . . ?
C118 C119 C120 120.0 . . ?
C121 C120 C119 120.0 . . ?
C120 C121 C122 120.0 . . ?
C120 C121 C123 117(3) . . ?
C122 C121 C123 123(2) . . ?
O20B C122 C121 124(2) . . ?
O20B C122 C117 115(2) . . ?
C117 C122 C121 120.0 . . ?
C118 C117 C115 140(2) . . ?
C122 C117 C118 120.0 . . ?
C122 C117 C115 100(2) . . ?
C24 C25 C26 116.8(11) . . ?
C27 C25 C26 108.9(10) . . ?
C27 C25 C24 134.1(9) . . ?
C14 N3 Zn1A 127.5(5) . . ?
C14 N3 C11 105.7(6) . . ?
C14 N3 Zn1B 128.2(6) . . ?
C11 N3 Zn1A 125.4(5) . . ?
C11 N3 Zn1B 125.7(5) . . ?
C9 N2 Zn1A 129.2(5) . . ?
C9 N2 C6 103.5(6) . . ?
C9 N2 Zn1B 127.1(5) . . ?
C6 N2 Zn1A 127.1(5) . . ?
C6 N2 Zn1B 127.6(5) . . ?
O12 C62 C63 125.0(10) . . ?
O12 C62 C61 115.0(8) . . ?
C63 C62 C61 119.8(9) . . ?
O11 C61 C60 118.8(9) . . ?
O11 C61 C62 121.4(8) . . ?
C60 C61 C62 119.8(7) . . ?
C102 C107 C106 119.7(13) . . ?
C3 C2 C1 109.4(7) . . ?
N4 C19 C18 111.2(6) . . ?
N4 C19 C20 123.9(7) . . ?
C20 C19 C18 124.3(7) . . ?
C4 C5 C21 118.6(7) . . ?
C4 C5 C6 124.2(7) . . ?
C6 C5 C21 117.1(8) . . ?
C85 C84 C83 107.9(8) . . ?
O8 C56 C54 117.0(11) . . ?
O9 C56 O8 120.5(12) . . ?
O9 C56 C54 122.4(12) . . ?
C18 C17 C16 112.1(8) . . ?
O24 C128 C129 117.9(10) . . ?
C127 C128 O24 123.2(10) . . ?
C127 C128 C129 118.6(9) . . ?
C102 C103 C104 119.2(12) . . ?
C23 C24 C25 118.1(8) . . ?
C17 C18 C19 103.6(8) . . ?
C116 C115 C117 108.0(18) . . ?
C116 C115 C114 120.0 . . ?
C114 C115 C117 131.7(18) . . ?
O20B C116 C115 110.4(17) . . ?
O20B C116 C111 129.2(17) . . ?
C115 C116 C111 120.0 . . ?
C116 C111 C82 138.6(14) . . ?
C112 C111 C116 120.0 . . ?
C112 C111 C82 100.9(14) . . ?
C113 C112 C111 120.0 . . ?
C112 C113 C114 120.0 . . ?
C113 C114 C115 120.0 . . ?
C12 C13 C14 107.6(8) . . ?
C52 C53 C54 126.4(11) . . ?
C23 C22 C21 123.5(12) . . ?
O7 C55 C50 110.6(9) . . ?
C54 C55 O7 128.8(9) . . ?
C54 C55 C50 120.4(9) . . ?
C53 C54 C56 121.0(10) . . ?
C55 C54 C56 122.2(10) . . ?
C55 C54 C53 116.7(10) . . ?
C52 C51 C50 118.0(10) . . ?
C33 O2 C34 124.8(14) . . ?
N5 C68 C87 126.4(8) . . ?
N5 C68 C69 110.0(8) . . ?
C87 C68 C69 123.2(9) . . ?
C24 C23 C22 121.8(11) . . ?
O23 C127 C128 115.0(9) . . ?
O23 C127 C126 127.0(11) . . ?
C128 C127 C126 118.0(12) . . ?
C74 C75 C76 104.8(9) . . ?
C75 C74 C73 109.3(8) . . ?
C71 C72 C73 127.3(9) . . ?
C71 C72 C88 115.2(8) . . ?
C73 C72 C88 115.8(8) . . ?
C76 N6 Zn2A 128.8(6) . . ?
C76 N6 C73 104.1(8) . . ?
C76 N6 Zn2B 126.2(7) . . ?
C73 N6 Zn2A 126.9(6) . . ?
C73 N6 Zn2B 123.2(7) . . ?
C78 N7 Zn2A 124.6(6) . . ?
C78 N7 Zn2B 122.5(7) . . ?
C81 N7 Zn2A 126.5(6) . . ?
C81 N7 C78 108.6(7) . . ?
C81 N7 Zn2B 123.4(6) . . ?
N8 C83 C84 108.3(8) . . ?
N8 C83 C82 128.4(9) . . ?
C82 C83 C84 122.4(9) . . ?
C46 C45 C44 121.3(10) . . ?
C83 C82 C111 121.0(13) . . ?
C83 C82 C81 119.8(8) . . ?
C83 C82 C1H 119.5(9) . . ?
C81 C82 C111 117.4(13) . . ?
C81 C82 C1H 117.7(8) . . ?
C75 C76 C77 125.6(9) . . ?
N6 C76 C77 122.2(8) . . ?
N6 C76 C75 112.1(8) . . ?
C79 C80 C81 104.1(7) . . ?
C134 O26 Zn2A 113(2) . . ?
C10 C11 C12 125.1(7) . . ?
C10 C11 N3 126.4(7) . . ?
N3 C11 C12 108.4(7) . . ?
C48 C50 C55 105.6(8) . . ?
C48 C50 C51 134.0(9) . . ?
C55 C50 C51 120.1(10) . . ?
C7 C6 C5 123.4(7) . . ?
N2 C6 C7 112.3(7) . . ?
N2 C6 C5 124.2(7) . . ?
N7 C81 C82 129.1(8) . . ?
N7 C81 C80 109.8(7) . . ?
C82 C81 C80 120.5(8) . . ?
C59 C58 C63 121.8(8) . . ?
C59 C58 C20 119.9(9) . . ?
C63 C58 C20 118.2(9) . . ?
C125 C126 C127 120.9(12) . . ?
C86 C87 C125 118.8(8) . . ?
C68 C87 C86 122.9(8) . . ?
C68 C87 C125 118.2(8) . . ?
C69 C70 C71 108.8(9) . . ?
C35 C40 C39 118.7(9) . . ?
O2 C33 O3 123.2(16) . . ?
O2 C33 C31 118.6(13) . . ?
O3 C33 C31 117.6(14) . . ?
C32 C31 C33 127.2(12) . . ?
C32 C31 C30 120.8(16) . . ?
C30 C31 C33 111.8(15) . . ?
C70 C69 C68 106.2(9) . . ?
C1 C20 C19 125.6(7) . . ?
C1 C20 C58 118.8(7) . . ?
C19 C20 C58 115.6(7) . . ?
C84 C85 C86 106.2(8) . . ?
C28 C29 C30 118.1(13) . . ?
O1 C32 C27 108.3(11) . . ?
C31 C32 O1 125.6(12) . . ?
C31 C32 C27 126.1(11) . . ?
Cl2 C135 Cl1 124(2) . . ?
C27 C28 C29 124.1(16) . . ?
C31 C30 C29 115.6(17) . . ?
C130 C125 C87 119.9(14) . . ?
C126 C125 C130 122.9(10) . . ?
C126 C125 C87 117.1(13) . . ?
C74 C73 N6 109.2(8) . . ?
C72 C73 C74 127.1(9) . . ?
C72 C73 N6 123.7(8) . . ?
C123 O21B C124 126(4) . . ?
Cl4 C136 Cl3 125(2) . . ?
N1 Zn1B N4 88.4(4) . . ?
N3 Zn1B N4 90.1(4) . . ?
N3 Zn1B N1 167.6(7) . . ?
N2 Zn1B N4 166.8(7) . . ?
N2 Zn1B N1 89.2(4) . . ?
N2 Zn1B N3 89.5(4) . . ?
N8 Zn2B N5 87.7(4) . . ?
N8 Zn2B N6 146.1(10) . . ?
N8 Zn2B N7 85.2(4) . . ?
N5 Zn2B N6 85.8(4) . . ?
N5 Zn2B N7 148.5(9) . . ?
N7 Zn2B N6 83.2(4) . . ?
C25 C27 C32 105.6(8) . . ?
C28 C27 C25 139.3(14) . . ?
C28 C27 C32 115.1(14) . . ?
O22B C123 C121 106(4) . . ?
O22B C123 O21B 117(3) . . ?
O21B C123 C121 129(4) . . ?
C100 O15 C101 99(2) . . ?
O16 C100 O15 140(2) . . ?
O16 C100 C98 117(2) . . ?
O15 C100 C98 102.3(19) . . ?
C94 C99 C98 120.0 . . ?
O14 C99 C94 115.3(14) . . ?
O14 C99 C98 124.4(14) . . ?
C99 C94 C95 120.0 . . ?
C99 C94 C92 101.7(12) . . ?
C95 C94 C92 138.2(12) . . ?
C94 C95 C96 120.0 . . ?
C97 C96 C95 120.0 . . ?
C96 C97 C98 120.0 . . ?
C99 C98 C100 119.9(16) . . ?
C97 C98 C100 118.8(16) . . ?
C97 C98 C99 120.0 . . ?
C93 O14 C99 101.9(12) . . ?
C90 C89 C88 120.0 . . ?
C89 C90 C91 120.0 . . ?
C92 C91 C90 120.0 . . ?
C91 C92 C94 134.2(9) . . ?
C91 C92 C93 120.0 . . ?
C93 C92 C94 105.3(9) . . ?
O14 C93 C92 114.9(9) . . ?
O14 C93 C88 125.1(9) . . ?
C92 C93 C88 120.0 . . ?
C89 C88 C72 123.5(10) . . ?
C93 C88 C72 116.5(10) . . ?
C93 C88 C89 120.0 . . ?
C1F O20A C1G 104.2(9) . . ?
C1B C1A C1F 120.0 . . ?
C1B C1A C1L 136.1(7) . . ?
C1F C1A C1L 103.8(7) . . ?
C1A C1B C1C 120.0 . . ?
C1D C1C C1B 120.0 . . ?
C1C C1D C1E 120.0 . . ?
C1D C1E C1F 120.0 . . ?
C1D C1E C1N 119.0(11) . . ?
C1F C1E C1N 121.0(11) . . ?
O20A C1F C1A 114.6(9) . . ?
O20A C1F C1E 125.4(9) . . ?
C1E C1F C1A 120.0 . . ?
O20A C1G C1H 126.4(7) . . ?
O20A C1G C1L 113.6(7) . . ?
C1H C1G C1L 120.0 . . ?
C1G C1H C82 110.6(9) . . ?
C1G C1H C1I 120.0 . . ?
C1I C1H C82 129.4(9) . . ?
C1H C1I C1J 120.0 . . ?
C1K C1J C1I 120.0 . . ?
C1L C1K C1J 120.0 . . ?
C1G C1L C1A 103.8(7) . . ?
C1K C1L C1A 136.1(7) . . ?
C1K C1L C1G 120.0 . . ?
C1N O21A C1M 112.4(14) . . ?
O21A C1N C1E 117.4(15) . . ?
O22A C1N C1E 120.6(14) . . ?
O22A C1N O21A 121.2(16) . . ?

loop_
_geom_bond_atom_site_label_1
_geom_bond_atom_site_label_2
_geom_bond_distance
_geom_bond_site_symmetry_2
_geom_bond_publ_flag
Zn1A N4 2.093(7) . ?
Zn1A N1 2.060(6) . ?
Zn1A O13 2.078(8) . ?
Zn1A N3 2.076(6) . ?
Zn1A N2 2.031(7) . ?
Zn2A N8 2.104(8) . ?
Zn2A N5 2.109(9) . ?
Zn2A N6 2.004(8) . ?
Zn2A N7 2.033(8) . ?
Zn2A O26 2.17(3) . ?
O10 C64 1.407(11) . ?
O10 C60 1.410(12) . ?
N4 C16 1.414(10) . ?
N4 C19 1.360(10) . ?
N4 Zn1B 2.082(10) . ?
N1 C4 1.329(10) . ?
N1 C1 1.396(10) . ?
N1 Zn1B 2.073(9) . ?
O18 C105 1.390(11) . ?
O18 C109 1.420(10) . ?
C35 C36 1.454(13) . ?
C35 C10 1.485(11) . ?
C35 C40 1.382(13) . ?
O25 C129 1.417(14) . ?
O25 C133 1.326(13) . ?
O5 C38 1.391(10) . ?
O5 C42 1.433(9) . ?
N8 C86 1.372(12) . ?
N8 C83 1.362(12) . ?
N8 Zn2B 2.071(10) . ?
O24 C132 1.448(9) . ?
O24 C128 1.371(10) . ?
C4 C3 1.451(11) . ?
C4 C5 1.420(12) . ?
O12 C62 1.353(11) . ?
O12 C66 1.407(17) . ?
N5 C71 1.387(13) . ?
N5 C68 1.360(12) . ?
N5 Zn2B 2.093(10) . ?
C8 C9 1.417(11) . ?
C8 C7 1.356(11) . ?
O4 C37 1.372(11) . ?
O4 C41 1.445(15) . ?
C130 C129 1.356(12) . ?
C130 C125 1.352(18) . ?
O6 C39 1.312(11) . ?
O6 C43 1.493(12) . ?
C59 C60 1.368(11) . ?
C59 C58 1.353(13) . ?
O1 C26 1.399(11) . ?
O1 C32 1.364(12) . ?
O7 C49 1.389(11) . ?
O7 C55 1.371(11) . ?
O11 C65 1.446(10) . ?
O11 C61 1.373(10) . ?
C102 C77 1.499(12) . ?
C102 C107 1.383(18) . ?
C102 C103 1.372(18) . ?
C38 C37 1.404(14) . ?
C38 C39 1.320(12) . ?
C36 C37 1.356(13) . ?
C26 C21 1.330(13) . ?
C26 C25 1.413(10) . ?
C10 C9 1.428(11) . ?
C10 C11 1.373(12) . ?
C1 C2 1.427(10) . ?
C1 C20 1.389(11) . ?
C16 C15 1.353(11) . ?
C16 C17 1.408(12) . ?
C21 C5 1.474(11) . ?
C21 C22 1.402(13) . ?
O20B C122 1.377(19) . ?
O20B C116 1.373(19) . ?
C12 C13 1.323(13) . ?
C12 C11 1.458(12) . ?
C9 N2 1.366(10) . ?
C105 C104 1.325(16) . ?
C105 C106 1.423(16) . ?
C104 O17 1.326(15) . ?
C104 C103 1.457(13) . ?
C77 C78 1.384(12) . ?
C77 C76 1.440(12) . ?
C7 C6 1.402(12) . ?
C52 C53 1.366(17) . ?
C52 C51 1.395(17) . ?
C48 C47 1.352(13) . ?
C48 C49 1.378(10) . ?
C48 C50 1.423(14) . ?
C44 C15 1.537(10) . ?
C44 C49 1.385(12) . ?
C44 C45 1.395(14) . ?
O23 C127 1.338(14) . ?
O23 C131 1.409(18) . ?
O19 C106 1.338(14) . ?
O19 C110 1.48(2) . ?
O8 C56 1.272(14) . ?
O8 C57 1.383(16) . ?
C129 C128 1.455(16) . ?
C71 C72 1.370(14) . ?
C71 C70 1.477(14) . ?
Cl2 C135 1.70(4) . ?
C106 C107 1.429(13) . ?
C3 C2 1.370(12) . ?
C15 C14 1.429(12) . ?
C14 N3 1.356(10) . ?
C14 C13 1.420(11) . ?
C86 C87 1.434(13) . ?
C86 C85 1.407(13) . ?
C47 C46 1.371(16) . ?
O17 C108 1.415(14) . ?
O13 C67 1.525(19) . ?
C60 C61 1.388(13) . ?
C39 C40 1.467(12) . ?
C63 C62 1.357(13) . ?
C63 C58 1.399(13) . ?
C46 C45 1.375(12) . ?
C79 C78 1.453(13) . ?
C79 C80 1.388(13) . ?
C78 N7 1.367(12) . ?
C118 C119 1.3900 . ?
C118 C117 1.3900 . ?
C119 C120 1.3900 . ?
C120 C121 1.3900 . ?
C121 C122 1.3900 . ?
C121 C123 1.47(3) . ?
C122 C117 1.3900 . ?
C117 C115 1.51(2) . ?
C25 C24 1.412(16) . ?
C25 C27 1.379(17) . ?
N3 C11 1.385(10) . ?
N3 Zn1B 2.034(9) . ?
Cl1 C135 1.77(3) . ?
N2 C6 1.384(9) . ?
N2 Zn1B 2.022(9) . ?
C62 C61 1.405(14) . ?
C19 C18 1.451(11) . ?
C19 C20 1.419(11) . ?
C5 C6 1.436(11) . ?
C84 C83 1.430(13) . ?
C84 C85 1.369(14) . ?
C56 O9 1.267(15) . ?
C56 C54 1.496(16) . ?
C17 C18 1.336(12) . ?
C128 C127 1.368(16) . ?
Cl4 C136 1.52(3) . ?
C24 C23 1.324(17) . ?
C115 C116 1.3900 . ?
C115 C114 1.3900 . ?
C116 C111 1.3900 . ?
C111 C112 1.3900 . ?
C111 C82 1.604(17) . ?
C112 C113 1.3900 . ?
C113 C114 1.3900 . ?
C53 C54 1.374(15) . ?
C22 C23 1.389(14) . ?
C55 C54 1.367(15) . ?
C55 C50 1.428(13) . ?
C51 C50 1.428(13) . ?
O2 C33 1.213(16) . ?
O2 C34 1.53(2) . ?
C68 C87 1.407(13) . ?
C68 C69 1.462(13) . ?
C127 C126 1.442(14) . ?
O22B C123 1.22(3) . ?
C75 C74 1.353(15) . ?
C75 C76 1.428(13) . ?
C74 C73 1.397(14) . ?
C72 C73 1.380(14) . ?
C72 C88 1.537(10) . ?
N6 C76 1.360(12) . ?
N6 C73 1.410(12) . ?
N6 Zn2B 2.174(11) . ?
N7 C81 1.326(11) . ?
N7 Zn2B 2.146(10) . ?
C83 C82 1.369(14) . ?
C82 C81 1.436(12) . ?
C82 C1H 1.503(10) . ?
C80 C81 1.501(12) . ?
O26 C134 1.46(2) . ?
Cl3 C136 1.55(3) . ?
C58 C20 1.524(12) . ?
C126 C125 1.290(19) . ?
C87 C125 1.509(14) . ?
O3 C33 1.287(16) . ?
C70 C69 1.341(14) . ?
C33 C31 1.51(2) . ?
C31 C32 1.287(19) . ?
C31 C30 1.472(18) . ?
C124 O21B 1.48(3) . ?
C29 C28 1.42(3) . ?
C29 C30 1.52(3) . ?
C32 C27 1.488(17) . ?
C28 C27 1.368(16) . ?
O21B C123 1.31(3) . ?
O16 C100 1.27(2) . ?
O15 C100 1.40(2) . ?
O15 C101 1.49(2) . ?
C100 C98 1.500(18) . ?
C99 C94 1.3900 . ?
C99 C98 1.3900 . ?
C99 O14 1.377(15) . ?
C94 C95 1.3900 . ?
C94 C92 1.434(16) . ?
C95 C96 1.3900 . ?
C96 C97 1.3900 . ?
C97 C98 1.3900 . ?
O14 C93 1.318(16) . ?
C89 C90 1.3900 . ?
C89 C88 1.3900 . ?
C90 C91 1.3900 . ?
C91 C92 1.3900 . ?
C92 C93 1.3900 . ?
C93 C88 1.3900 . ?
O20A C1F 1.329(13) . ?
O20A C1G 1.358(14) . ?
C1A C1B 1.3900 . ?
C1A C1F 1.3900 . ?
C1A C1L 1.457(13) . ?
C1B C1C 1.3900 . ?
C1C C1D 1.3900 . ?
C1D C1E 1.3900 . ?
C1E C1F 1.3900 . ?
C1E C1N 1.521(17) . ?
C1G C1H 1.3900 . ?
C1G C1L 1.3900 . ?
C1H C1I 1.3900 . ?
C1I C1J 1.3900 . ?
C1J C1K 1.3900 . ?
C1K C1L 1.3900 . ?
O21A C1M 1.487(18) . ?
O21A C1N 1.332(18) . ?
C1N O22A 1.189(18) . ?

loop_
_platon_squeeze_void_nr
_platon_squeeze_void_average_x
_platon_squeeze_void_average_y
_platon_squeeze_void_average_z
_platon_squeeze_void_volume
_platon_squeeze_void_count_electrons
_platon_squeeze_void_content
1 -0.046 0.495 0.248 976 264 ' '
2 0.042 0.995 0.752 977 264 ' '

loop_
_twin_individual_id
_twin_individual_mass_fraction_refined
1 0.578(19)
2 0.422(19)
